data_7102295
loop_
_publ_author_name
'Feng, Sisi'
'Zhu, Miaoli'
'Lu, Liping'
'Guo, Maolin'

_publ_section_title
;
 Single-crystal metal--organic microtubes self-assembled from designed
 D3 symmetrical nanoclusters with a capped triple-helix pentanuclear
 M5O6 core.
;
_journal_issue 45
_journal_name_full 'Chemical communications (Cambridge, England)'
_journal_page_first 4785
_journal_page_last 4787
_journal_paper_doi 10.1039/b711695k
_journal_year 2007
_chemical_formula_sum 'C96 H74 Cl4 Cu1.43 N24 Ni4.57 O10.5'
_chemical_formula_weight 2232.68
_chemical_name_systematic
;
?
;
_space_group_IT_number 14
_symmetry_cell_setting monoclinic
_symmetry_space_group_name_Hall '-P 2ybc'
_symmetry_space_group_name_H-M 'P 1 21/c 1'
_atom_sites_solution_hydrogens geom
_atom_sites_solution_primary direct
_atom_sites_solution_secondary difmap
_audit_creation_method SHELXL-97
_cell_angle_alpha 90.00
_cell_angle_beta 105.483(14)
_cell_angle_gamma 90.00
_cell_formula_units_Z 4
_cell_length_a 13.259(5)
_cell_length_b 26.875(10)
_cell_length_c 28.993(9)
_cell_measurement_temperature 298(2)
_cell_volume 9956(6)
_computing_cell_refinement 'SAINT (Bruker, 2000)'
_computing_data_collection 'SMART (Bruker, 2000)'
_computing_data_reduction SAINT
_computing_molecular_graphics 'SHELXTL/PC (Sheldrick, 1999)'
_computing_publication_material SHELXTL/PC
_computing_structure_refinement 'SHELXL97 (Sheldrick, 1997)'
_computing_structure_solution 'SHELXS97 (Sheldrick, 1997)'
_diffrn_ambient_temperature 298(2)
_diffrn_measured_fraction_theta_full 0.999
_diffrn_measured_fraction_theta_max 0.999
_diffrn_measurement_device_type 'SMART 1K CCD area detector'
_diffrn_measurement_method \w
_diffrn_radiation_monochromator graphite
_diffrn_radiation_source 'fine-focus sealed tube'
_diffrn_radiation_type MoK\a
_diffrn_radiation_wavelength 0.71073
_diffrn_reflns_av_R_equivalents 0.1756
_diffrn_reflns_av_sigmaI/netI 0.4862
_diffrn_reflns_limit_h_max 14
_diffrn_reflns_limit_h_min -15
_diffrn_reflns_limit_k_max 25
_diffrn_reflns_limit_k_min -31
_diffrn_reflns_limit_l_max 34
_diffrn_reflns_limit_l_min -33
_diffrn_reflns_number 48217
_diffrn_reflns_theta_full 25.00
_diffrn_reflns_theta_max 25.00
_diffrn_reflns_theta_min 1.46
_diffrn_standards_number 0
_exptl_absorpt_coefficient_mu 1.314
_exptl_absorpt_correction_T_max 0.8798
_exptl_absorpt_correction_T_min 0.6215
_exptl_absorpt_correction_type multi-scan
_exptl_absorpt_process_details '(SADABS; Sheldrick, 2000)'
_exptl_crystal_colour brown
_exptl_crystal_density_diffrn 1.488
_exptl_crystal_density_method 'not measured'
_exptl_crystal_description block
_exptl_crystal_F_000 4556
_exptl_crystal_size_max 0.40
_exptl_crystal_size_mid 0.15
_exptl_crystal_size_min 0.10
_refine_diff_density_max 1.309
_refine_diff_density_min -1.028
_refine_diff_density_rms 0.112
_refine_ls_extinction_method none
_refine_ls_goodness_of_fit_ref 0.670
_refine_ls_hydrogen_treatment constr
_refine_ls_matrix_type full
_refine_ls_number_parameters 1270
_refine_ls_number_reflns 17522
_refine_ls_number_restraints 18
_refine_ls_restrained_S_all 0.673
_refine_ls_R_factor_all 0.2948
_refine_ls_R_factor_gt 0.0783
_refine_ls_shift/su_max 0.001
_refine_ls_shift/su_mean 0.000
_refine_ls_structure_factor_coef Fsqd
_refine_ls_weighting_details 'calc w=1/[\s^2^(Fo^2^)+(0.0791P)^2^] where P=(Fo^2^+2Fc^2^)/3'
_refine_ls_weighting_scheme calc
_refine_ls_wR_factor_gt 0.1851
_refine_ls_wR_factor_ref 0.2180
_reflns_number_gt 3473
_reflns_number_total 17522
_reflns_threshold_expression I>2\s(I)
_cod_data_source_file b711695k.txt
_cod_data_source_block 2
_cod_depositor_comments
;
The following automatic conversions were performed:
'_exptl_absorpt_correction_type' value 'MULTI-SCAN' changed to
'multi-scan' according to
'/home/saulius/struct/CIF-dictionaries/cif_core.dic' dictionary named
'cif_core.dic' version 2.4.1 from
2010-06-29.

'_refine_ls_hydrogen_treatment' value 'CONSTR' changed to
'constr' according to '/home/saulius/struct/CIF-dictionaries/cif_core.dic'
dictionary named 'cif_core.dic' version 2.4.1 from 2010-06-29.

Automatic conversion script
Id: cif_fix_enum 1527 2010-12-29 10:47:43Z saulius 
;
_cod_original_sg_symbol_H-M 'P 21/c'
_cod_original_formula_sum 'C96 H74 Cl4 Cu1.43 N24 Ni4.57 O10.50'
_cod_database_code 7102295

loop_
_symmetry_equiv_pos_as_xyz
'x, y, z'
'-x, y+1/2, -z+1/2'
'-x, -y, -z'
'x, -y-1/2, z-1/2'

loop_
_atom_site_label
_atom_site_type_symbol
_atom_site_fract_x
_atom_site_fract_y
_atom_site_fract_z
_atom_site_U_iso_or_equiv
_atom_site_adp_type
_atom_site_occupancy
_atom_site_symmetry_multiplicity
_atom_site_calc_flag
_atom_site_refinement_flags
_atom_site_disorder_assembly
_atom_site_disorder_group
Ni1 Ni 0.32889(11) 0.58890(5) 0.85237(5) 0.0555(5) Uani 0.57 1 d P A 1
Cu1 Cu 0.32889(11) 0.58890(5) 0.85237(5) 0.0555(5) Uani 0.43 1 d P A 2
Ni2 Ni 0.14404(13) 0.69146(6) 0.68644(5) 0.0727(6) Uani 1 1 d . . .
Ni3 Ni 0.11577(13) 0.67025(6) 0.80093(5) 0.0761(6) Uani 1 1 d . A .
Ni4 Ni 0.38362(13) 0.67987(6) 0.77503(6) 0.0788(6) Uani 1 1 d . A .
Ni5 Ni 0.22043(13) 0.57160(6) 0.72884(5) 0.0726(6) Uani 1 1 d . A .
Cu2 Cu -0.0383(4) 0.46811(15) 0.86248(12) 0.295(2) Uani 1 1 d U A .
O1 O 0.2526(6) 0.6601(3) 0.8453(2) 0.061(2) Uani 1 1 d . . .
O2 O 0.4059(6) 0.6124(2) 0.8004(2) 0.055(2) Uani 1 1 d . . .
O3 O 0.2077(6) 0.5625(3) 0.7939(2) 0.058(2) Uani 1 1 d . . .
O4 O 0.2555(6) 0.7191(3) 0.7485(2) 0.070(3) Uani 1 1 d . A .
O5 O 0.2435(7) 0.6285(3) 0.6918(3) 0.074(3) Uani 1 1 d . A .
O6 O 0.0678(7) 0.6561(3) 0.7336(3) 0.075(3) Uani 1 1 d . A .
O7 O -0.1637(6) 0.4309(3) 0.8509(3) 0.131(4) Uani 1 1 d . . .
H7A H -0.1632 0.4014 0.8666 0.197 Uiso 1 1 d R . .
H7B H -0.2018 0.4254 0.8225 0.197 Uiso 1 1 d R . .
N1 N 0.4262(8) 0.6281(4) 0.9054(3) 0.057(3) Uani 1 1 d . . .
N2 N 0.4725(9) 0.7002(3) 0.9417(3) 0.068(3) Uani 1 1 d . . .
H2 H 0.4694 0.7311 0.9488 0.081 Uiso 1 1 calc R A .
N3 N 0.0924(11) 0.7345(4) 0.8265(5) 0.083(4) Uani 1 1 d . . .
N4 N 0.1169(11) 0.7990(4) 0.8756(4) 0.106(4) Uani 1 1 d . . .
H4 H 0.1465 0.8193 0.8980 0.127 Uiso 1 1 calc R A .
N5 N 0.4238(7) 0.5305(3) 0.8509(3) 0.049(3) Uani 1 1 d . . .
N6 N 0.5537(7) 0.4968(4) 0.8264(3) 0.065(3) Uani 1 1 d . . .
H6 H 0.5997 0.4941 0.8105 0.078 Uiso 1 1 calc R A .
N7 N 0.4841(8) 0.6718(5) 0.7389(3) 0.069(3) Uani 1 1 d . . .
N8 N 0.6042(11) 0.6349(5) 0.7111(5) 0.120(5) Uani 1 1 d . . .
H8 H 0.6477 0.6129 0.7065 0.144 Uiso 1 1 calc R A .
N9 N 0.2304(7) 0.5577(3) 0.8852(3) 0.044(2) Uani 1 1 d . . .
N10 N 0.1004(7) 0.5126(3) 0.8814(3) 0.051(2) Uani 1 1 d U . .
N11 N 0.0949(8) 0.5325(4) 0.7007(4) 0.071(3) Uani 1 1 d . . .
N12 N -0.0370(9) 0.4834(4) 0.6974(4) 0.093(4) Uani 1 1 d . . .
H12 H -0.0847 0.4668 0.7058 0.112 Uiso 1 1 calc R A .
N13 N 0.0815(12) 0.7577(5) 0.6947(5) 0.092(5) Uani 1 1 d . A .
N14 N 0.1008(12) 0.8304(5) 0.7339(4) 0.094(4) Uani 1 1 d . . .
H14 H 0.1306 0.8530 0.7539 0.113 Uiso 1 1 calc R . .
N15 N 0.4549(9) 0.7332(4) 0.8176(3) 0.065(3) Uani 1 1 d . . .
N16 N 0.4817(12) 0.8072(4) 0.8518(4) 0.097(4) Uani 1 1 d . . .
H16 H 0.4702 0.8372 0.8595 0.116 Uiso 1 1 calc R A .
N17 N 0.2244(9) 0.7120(5) 0.6407(4) 0.078(4) Uani 1 1 d . A .
N18 N 0.3257(9) 0.6848(5) 0.5953(4) 0.092(4) Uani 1 1 d . . .
H18 H 0.3658 0.6657 0.5842 0.111 Uiso 1 1 calc R . .
N19 N 0.3198(8) 0.5298(4) 0.7087(4) 0.064(3) Uani 1 1 d . . .
N20 N 0.4312(10) 0.5060(6) 0.6700(4) 0.119(5) Uani 1 1 d . . .
H20 H 0.4706 0.5067 0.6508 0.143 Uiso 1 1 calc R A .
N21 N 0.0198(10) 0.6581(4) 0.6395(4) 0.088(4) Uani 1 1 d . A .
N22 N -0.1272(12) 0.6141(5) 0.6281(6) 0.121(5) Uani 1 1 d . . .
H22 H -0.1794 0.5982 0.6332 0.145 Uiso 1 1 calc R . .
N23 N 0.0038(9) 0.6328(4) 0.8159(6) 0.078(4) Uani 1 1 d . . .
N24 N -0.1398(10) 0.5895(4) 0.8054(7) 0.101(4) Uani 1 1 d . . .
H24 H -0.1941 0.5725 0.7911 0.121 Uiso 1 1 calc R A .
C1 C 0.2992(11) 0.6902(5) 0.8796(5) 0.060(4) Uani 1 1 d . A .
C2 C 0.3983(11) 0.6741(6) 0.9094(4) 0.059(4) Uani 1 1 d . A .
C3 C 0.5239(12) 0.6233(5) 0.9387(5) 0.056(4) Uani 1 1 d . A .
C4 C 0.5899(12) 0.5839(4) 0.9524(4) 0.072(4) Uani 1 1 d . . .
H4A H 0.5714 0.5526 0.9391 0.086 Uiso 1 1 calc R A .
C5 C 0.6854(11) 0.5908(6) 0.9866(5) 0.082(4) Uani 1 1 d . A .
H5 H 0.7315 0.5642 0.9955 0.099 Uiso 1 1 calc R . .
C6 C 0.7112(12) 0.6362(7) 1.0069(5) 0.099(5) Uani 1 1 d . . .
H6A H 0.7752 0.6397 1.0296 0.118 Uiso 1 1 calc R A .
C7 C 0.6494(12) 0.6760(5) 0.9957(4) 0.076(4) Uani 1 1 d . A .
H7 H 0.6684 0.7068 1.0100 0.091 Uiso 1 1 calc R . .
C8 C 0.5525(10) 0.6685(5) 0.9606(4) 0.057(3) Uani 1 1 d . A .
C9 C 0.2593(10) 0.7352(5) 0.8883(4) 0.075(4) Uani 1 1 d . . .
H9 H 0.3011 0.7544 0.9128 0.090 Uiso 1 1 calc R A .
C10 C 0.1593(14) 0.7560(6) 0.8635(6) 0.082(5) Uani 1 1 d . A .
C11 C 0.0000(15) 0.7640(6) 0.8153(6) 0.089(5) Uani 1 1 d . A .
C12 C -0.0887(17) 0.7574(6) 0.7794(6) 0.120(6) Uani 1 1 d . . .
H12A H -0.0998 0.7318 0.7570 0.144 Uiso 1 1 calc R A .
C13 C -0.1634(18) 0.7960(9) 0.7812(8) 0.159(9) Uani 1 1 d . A .
H13 H -0.2293 0.7926 0.7600 0.190 Uiso 1 1 calc R . .
C14 C -0.1495(18) 0.8364(9) 0.8098(8) 0.162(9) Uani 1 1 d . . .
H14A H -0.2013 0.8606 0.8058 0.195 Uiso 1 1 calc R A .
C15 C -0.0580(16) 0.8411(6) 0.8446(7) 0.146(7) Uani 1 1 d . A .
H15 H -0.0464 0.8672 0.8665 0.175 Uiso 1 1 calc R . .
C16 C 0.0195(14) 0.8037(7) 0.8455(7) 0.098(5) Uani 1 1 d . A .
C17 C 0.4819(10) 0.5808(6) 0.7982(5) 0.070(4) Uani 1 1 d . A .
C18 C 0.4887(10) 0.5358(5) 0.8257(4) 0.045(3) Uani 1 1 d . A .
C19 C 0.4505(10) 0.4832(5) 0.8713(4) 0.053(3) Uani 1 1 d . A .
C20 C 0.4074(10) 0.4571(5) 0.9031(4) 0.069(4) Uani 1 1 d . . .
H20A H 0.3529 0.4707 0.9135 0.082 Uiso 1 1 calc R A .
C21 C 0.4466(11) 0.4115(5) 0.9184(4) 0.070(4) Uani 1 1 d . A .
H21 H 0.4200 0.3936 0.9399 0.084 Uiso 1 1 calc R . .
C22 C 0.5275(12) 0.3919(5) 0.9014(5) 0.085(5) Uani 1 1 d . . .
H22A H 0.5528 0.3603 0.9111 0.102 Uiso 1 1 calc R A .
C23 C 0.5697(10) 0.4173(6) 0.8715(5) 0.075(4) Uani 1 1 d . A .
H23 H 0.6240 0.4036 0.8609 0.090 Uiso 1 1 calc R . .
C24 C 0.5321(11) 0.4633(5) 0.8568(4) 0.055(3) Uani 1 1 d . A .
C25 C 0.5445(12) 0.5877(4) 0.7695(5) 0.091(6) Uani 1 1 d . . .
H25 H 0.5929 0.5628 0.7690 0.110 Uiso 1 1 calc R A .
C26 C 0.5437(11) 0.6286(7) 0.7407(6) 0.085(5) Uani 1 1 d . A .
C27 C 0.5185(14) 0.7044(6) 0.7084(6) 0.087(5) Uani 1 1 d . A .
C28 C 0.4779(12) 0.7538(7) 0.6962(5) 0.109(6) Uani 1 1 d . . .
H28 H 0.4275 0.7666 0.7099 0.131 Uiso 1 1 calc R A .
C29 C 0.5135(18) 0.7817(8) 0.6647(8) 0.142(8) Uani 1 1 d . A .
H29 H 0.4891 0.8138 0.6563 0.170 Uiso 1 1 calc R . .
C30 C 0.5836(19) 0.7610(8) 0.6469(8) 0.161(9) Uani 1 1 d . . .
H30 H 0.6074 0.7802 0.6252 0.193 Uiso 1 1 calc R A .
C31 C 0.6289(13) 0.7120(9) 0.6566(6) 0.155(8) Uani 1 1 d . A .
H31 H 0.6808 0.7008 0.6430 0.186 Uiso 1 1 calc R . .
C32 C 0.5891(13) 0.6814(9) 0.6885(6) 0.117(7) Uani 1 1 d . A .
C33 C 0.1397(11) 0.5347(5) 0.8066(4) 0.062(4) Uani 1 1 d . A .
C34 C 0.1531(9) 0.5333(4) 0.8559(4) 0.052(3) Uani 1 1 d U A .
C35 C 0.2218(9) 0.5484(4) 0.9303(5) 0.047(3) Uani 1 1 d . A .
C36 C 0.2851(9) 0.5643(4) 0.9748(5) 0.063(4) Uani 1 1 d . . .
H36 H 0.3457 0.5827 0.9769 0.075 Uiso 1 1 calc R A .
C37 C 0.2542(11) 0.5519(5) 1.0158(5) 0.075(4) Uani 1 1 d . A .
H37 H 0.2928 0.5634 1.0456 0.090 Uiso 1 1 calc R . .
C38 C 0.1661(11) 0.5224(5) 1.0127(5) 0.072(4) Uani 1 1 d . . .
H38 H 0.1472 0.5144 1.0404 0.086 Uiso 1 1 calc R A .
C39 C 0.1074(9) 0.5051(4) 0.9700(5) 0.066(4) Uani 1 1 d . A .
H39 H 0.0497 0.4849 0.9683 0.080 Uiso 1 1 calc R . .
C40 C 0.1355(10) 0.5182(4) 0.9292(4) 0.054(3) Uani 1 1 d . A .
C41 C 0.0607(10) 0.5098(4) 0.7770(4) 0.070(4) Uani 1 1 d . . .
H41 H 0.0163 0.4917 0.7906 0.084 Uiso 1 1 calc R A .
C42 C 0.0406(12) 0.5092(5) 0.7277(6) 0.084(5) Uani 1 1 d . A .
C43 C 0.0541(14) 0.5191(6) 0.6547(6) 0.088(5) Uani 1 1 d . A .
C44 C 0.0805(11) 0.5301(5) 0.6144(6) 0.115(6) Uani 1 1 d . . .
H44 H 0.1359 0.5518 0.6161 0.138 Uiso 1 1 calc R A .
C45 C 0.0287(14) 0.5104(7) 0.5701(5) 0.151(8) Uani 1 1 d . A .
H45 H 0.0522 0.5169 0.5432 0.182 Uiso 1 1 calc R . .
C46 C -0.0577(16) 0.4813(7) 0.5668(5) 0.162(8) Uani 1 1 d . . .
H46 H -0.0961 0.4701 0.5369 0.194 Uiso 1 1 calc R A .
C47 C -0.0885(13) 0.4685(6) 0.6066(6) 0.142(7) Uani 1 1 d . A .
H47 H -0.1463 0.4480 0.6042 0.170 Uiso 1 1 calc R . .
C48 C -0.0292(13) 0.4873(6) 0.6520(6) 0.093(5) Uani 1 1 d . A .
C49 C 0.2347(14) 0.7668(5) 0.7552(5) 0.083(5) Uani 1 1 d . . .
C50 C 0.1355(13) 0.7859(9) 0.7279(6) 0.095(6) Uani 1 1 d . A .
C51 C -0.0044(14) 0.7870(8) 0.6759(6) 0.085(5) Uani 1 1 d . . .
C52 C -0.0934(14) 0.7785(6) 0.6405(6) 0.108(6) Uani 1 1 d . A .
H52 H -0.1036 0.7489 0.6233 0.130 Uiso 1 1 calc R . .
C53 C -0.1700(14) 0.8168(9) 0.6310(6) 0.125(7) Uani 1 1 d . . .
H53 H -0.2326 0.8121 0.6076 0.150 Uiso 1 1 calc R A .
C54 C -0.1529(18) 0.8598(7) 0.6555(8) 0.136(8) Uani 1 1 d . A .
H54 H -0.2040 0.8843 0.6465 0.164 Uiso 1 1 calc R . .
C55 C -0.0679(15) 0.8710(6) 0.6925(7) 0.114(6) Uani 1 1 d . . .
H55 H -0.0602 0.9005 0.7099 0.137 Uiso 1 1 calc R A .
C56 C 0.0070(15) 0.8323(7) 0.7011(7) 0.089(5) Uani 1 1 d . A .
C57 C 0.3057(12) 0.7932(5) 0.7904(5) 0.086(4) Uani 1 1 d . A .
H57 H 0.2844 0.8251 0.7959 0.103 Uiso 1 1 calc R . .
C58 C 0.4105(12) 0.7786(6) 0.8206(5) 0.071(4) Uani 1 1 d . A .
C59 C 0.5616(15) 0.7327(7) 0.8482(5) 0.085(5) Uani 1 1 d . A .
C60 C 0.6410(16) 0.7003(6) 0.8588(6) 0.107(6) Uani 1 1 d . . .
H60 H 0.6331 0.6687 0.8450 0.128 Uiso 1 1 calc R A .
C61 C 0.7322(15) 0.7135(8) 0.8894(7) 0.134(8) Uani 1 1 d . A .
H61 H 0.7873 0.6909 0.8969 0.161 Uiso 1 1 calc R . .
C62 C 0.7453(17) 0.7612(9) 0.9103(8) 0.152(9) Uani 1 1 d . . .
H62 H 0.8093 0.7696 0.9313 0.183 Uiso 1 1 calc R A .
C63 C 0.6696(16) 0.7938(8) 0.9009(6) 0.135(8) Uani 1 1 d . A .
H63 H 0.6790 0.8251 0.9152 0.162 Uiso 1 1 calc R . .
C64 C 0.5776(16) 0.7814(7) 0.8702(6) 0.092(5) Uani 1 1 d . A .
C65 C 0.2945(13) 0.6277(5) 0.6594(5) 0.083(5) Uani 1 1 d . . .
C66 C 0.2821(14) 0.6754(7) 0.6317(5) 0.082(5) Uani 1 1 d . A .
C67 C 0.2287(14) 0.7475(6) 0.6087(6) 0.087(5) Uani 1 1 d . . .
C68 C 0.1829(11) 0.7939(6) 0.6022(4) 0.087(5) Uani 1 1 d . A .
H68 H 0.1404 0.8048 0.6211 0.104 Uiso 1 1 calc R . .
C69 C 0.2021(13) 0.8236(6) 0.5667(6) 0.107(6) Uani 1 1 d . . .
H69 H 0.1749 0.8557 0.5628 0.129 Uiso 1 1 calc R A .
C70 C 0.2596(15) 0.8075(7) 0.5369(6) 0.118(7) Uani 1 1 d . A .
H70 H 0.2663 0.8279 0.5120 0.142 Uiso 1 1 calc R . .
C71 C 0.3084(12) 0.7613(7) 0.5431(6) 0.113(6) Uani 1 1 d . . .
H71 H 0.3501 0.7508 0.5237 0.135 Uiso 1 1 calc R A .
C72 C 0.2920(14) 0.7308(7) 0.5802(6) 0.087(5) Uani 1 1 d . A .
C73 C 0.3553(11) 0.5890(7) 0.6514(4) 0.093(5) Uani 1 1 d . A .
H73 H 0.3910 0.5933 0.6281 0.112 Uiso 1 1 calc R . .
C74 C 0.3678(14) 0.5420(6) 0.6765(6) 0.088(5) Uani 1 1 d . A .
C75 C 0.3528(11) 0.4825(6) 0.7236(5) 0.067(4) Uani 1 1 d . A .
C76 C 0.3243(11) 0.4507(6) 0.7551(5) 0.082(5) Uani 1 1 d . . .
H76 H 0.2757 0.4599 0.7714 0.098 Uiso 1 1 calc R A .
C77 C 0.3715(13) 0.4045(6) 0.7612(5) 0.086(5) Uani 1 1 d . A .
H77 H 0.3530 0.3818 0.7818 0.103 Uiso 1 1 calc R . .
C78 C 0.4450(14) 0.3907(6) 0.7378(6) 0.113(6) Uani 1 1 d . . .
H78 H 0.4777 0.3598 0.7443 0.136 Uiso 1 1 calc R A .
C79 C 0.4704(13) 0.4214(7) 0.7055(6) 0.130(6) Uani 1 1 d . A .
H79 H 0.5174 0.4121 0.6884 0.156 Uiso 1 1 calc R . .
C80 C 0.4221(15) 0.4673(6) 0.6997(6) 0.096(5) Uani 1 1 d . A .
C81 C -0.0250(14) 0.6341(6) 0.7158(5) 0.084(5) Uani 1 1 d . . .
C82 C -0.0435(14) 0.6353(6) 0.6642(9) 0.110(7) Uani 1 1 d . A .
C83 C -0.0227(16) 0.6526(6) 0.5900(6) 0.109(6) Uani 1 1 d . . .
C84 C 0.0197(16) 0.6674(7) 0.5531(6) 0.151(8) Uani 1 1 d . A .
H84 H 0.0836 0.6840 0.5606 0.181 Uiso 1 1 calc R . .
C85 C -0.028(2) 0.6586(11) 0.5073(12) 0.29(2) Uani 1 1 d . . .
H85 H -0.0032 0.6715 0.4827 0.354 Uiso 1 1 calc R A .
C86 C -0.116(2) 0.6298(9) 0.4983(6) 0.192(13) Uani 1 1 d . A .
H86 H -0.1456 0.6210 0.4666 0.230 Uiso 1 1 calc R . .
C87 C -0.1678(15) 0.6112(7) 0.5343(9) 0.185(10) Uani 1 1 d . . .
H87 H -0.2304 0.5935 0.5262 0.222 Uiso 1 1 calc R A .
C88 C -0.1113(16) 0.6233(7) 0.5842(8) 0.118(6) Uani 1 1 d . A .
C89 C -0.0893(12) 0.6115(6) 0.7376(8) 0.116(6) Uani 1 1 d . A .
H89 H -0.1475 0.5948 0.7190 0.139 Uiso 1 1 calc R . .
C90 C -0.0735(18) 0.6119(7) 0.7840(7) 0.084(5) Uani 1 1 d . A .
C91 C -0.0178(15) 0.6256(6) 0.8585(8) 0.077(5) Uani 1 1 d . A .
C92 C 0.0325(11) 0.6422(5) 0.9034(7) 0.081(4) Uani 1 1 d . . .
H92 H 0.0922 0.6618 0.9083 0.097 Uiso 1 1 calc R A .
C93 C -0.0065(17) 0.6295(7) 0.9410(6) 0.114(6) Uani 1 1 d . A .
H93 H 0.0264 0.6402 0.9718 0.137 Uiso 1 1 calc R . .
C94 C -0.0985(19) 0.5995(7) 0.9321(9) 0.123(7) Uani 1 1 d . . .
H94 H -0.1255 0.5907 0.9574 0.148 Uiso 1 1 calc R A .
C95 C -0.1466(14) 0.5836(6) 0.8878(8) 0.115(7) Uani 1 1 d . A .
H95 H -0.2052 0.5631 0.8823 0.138 Uiso 1 1 calc R . .
C96 C -0.108(2) 0.5981(8) 0.8516(9) 0.113(7) Uani 1 1 d . A .
Cl1 Cl 0.7228(6) 0.4960(3) 0.7738(4) 0.377(5) Uani 1 1 d . . .
Cl2 Cl 0.2176(5) 0.91671(19) 0.7955(2) 0.221(3) Uani 1 1 d . . .
Cl3 Cl 0.6785(5) 0.5574(2) 0.6468(3) 0.267(3) Uani 1 1 d . . .
Cl4 Cl 0.4767(6) 0.8077(2) 0.9756(2) 0.256(3) Uani 1 1 d . . .
O8 O 0.2565(8) 0.8588(3) 0.9531(3) 0.164(5) Uani 1 1 d . . .
H8C H 0.2877 0.8866 0.9624 0.247 Uiso 1 1 d R . .
H8D H 0.2025 0.8562 0.9637 0.247 Uiso 1 1 d R . .
O9 O 0.4700(11) 0.6222(4) 0.5576(4) 0.219(6) Uani 1 1 d . . .
H9C H 0.5024 0.6499 0.5633 0.329 Uiso 1 1 d R . .
H9D H 0.5149 0.5993 0.5585 0.329 Uiso 1 1 d R . .
O10 O 0.3802(12) 0.8948(4) 0.8850(4) 0.252(7) Uani 1 1 d . . .
H10C H 0.3554 0.9014 0.8546 0.377 Uiso 1 1 d R . .
H10D H 0.4424 0.9086 0.8957 0.377 Uiso 1 1 d R . .
O11 O 0.5229(17) 0.4964(7) 0.5877(8) 0.189(10) Uani 0.50 1 d P . .
H11C H 0.5275 0.4866 0.5604 0.284 Uiso 0.50 1 d PR . .
H11D H 0.5830 0.5058 0.6042 0.284 Uiso 0.50 1 d PR . .

loop_
_atom_site_aniso_label
_atom_site_aniso_U_11
_atom_site_aniso_U_22
_atom_site_aniso_U_33
_atom_site_aniso_U_23
_atom_site_aniso_U_13
_atom_site_aniso_U_12
Ni1 0.0613(11) 0.0535(10) 0.0514(9) 0.0033(8) 0.0144(8) -0.0010(9)
Cu1 0.0613(11) 0.0535(10) 0.0514(9) 0.0033(8) 0.0144(8) -0.0010(9)
Ni2 0.0802(13) 0.0756(12) 0.0571(10) 0.0123(9) 0.0090(10) -0.0007(10)
Ni3 0.0703(13) 0.0820(13) 0.0704(12) 0.0057(10) 0.0087(10) 0.0006(11)
Ni4 0.0852(14) 0.0619(12) 0.0870(12) 0.0047(10) 0.0188(11) 0.0027(10)
Ni5 0.0810(13) 0.0757(12) 0.0623(11) -0.0009(9) 0.0214(10) -0.0121(10)
Cu2 0.365(5) 0.307(4) 0.225(3) 0.011(3) 0.099(3) 0.070(4)
O1 0.074(6) 0.056(5) 0.042(5) -0.002(4) -0.007(4) -0.006(4)
O2 0.063(6) 0.048(5) 0.064(5) 0.018(4) 0.032(5) 0.005(4)
O3 0.067(6) 0.063(6) 0.043(5) 0.000(4) 0.010(4) -0.015(5)
O4 0.081(7) 0.062(6) 0.057(5) 0.004(5) 0.000(5) 0.018(5)
O5 0.099(8) 0.062(6) 0.061(6) 0.006(5) 0.021(5) 0.001(5)
O6 0.062(6) 0.090(6) 0.064(6) -0.002(5) -0.003(5) -0.007(5)
O7 0.067(7) 0.162(9) 0.161(9) -0.031(7) 0.024(6) -0.083(7)
N1 0.051(8) 0.062(8) 0.055(7) 0.007(6) 0.009(6) 0.016(6)
N2 0.077(9) 0.057(7) 0.061(7) -0.008(6) 0.006(7) 0.005(7)
N3 0.088(10) 0.066(9) 0.087(9) 0.018(7) 0.011(8) 0.023(8)
N4 0.121(12) 0.083(10) 0.104(10) -0.005(8) 0.013(9) 0.044(9)
N5 0.068(8) 0.044(7) 0.041(6) 0.002(5) 0.024(6) -0.005(6)
N6 0.062(8) 0.069(8) 0.067(7) -0.001(6) 0.022(6) 0.011(7)
N7 0.069(8) 0.070(8) 0.066(7) 0.009(6) 0.014(6) -0.009(7)
N8 0.117(13) 0.110(11) 0.143(13) 0.050(10) 0.049(10) 0.015(10)
N9 0.046(7) 0.049(6) 0.039(6) -0.002(5) 0.014(5) 0.004(5)
N10 0.050(3) 0.051(3) 0.052(3) -0.0005(10) 0.0129(12) -0.0017(10)
N11 0.092(9) 0.076(8) 0.039(7) -0.015(6) 0.006(7) -0.009(7)
N12 0.099(10) 0.135(11) 0.051(8) 0.000(8) 0.028(8) -0.033(8)
N13 0.073(11) 0.117(12) 0.067(9) 0.020(8) -0.015(8) -0.016(10)
N14 0.083(11) 0.079(10) 0.106(10) 0.020(8) 0.002(9) 0.017(8)
N15 0.085(9) 0.057(8) 0.052(7) -0.001(6) 0.018(7) 0.007(7)
N16 0.144(13) 0.063(9) 0.077(8) -0.022(7) 0.018(9) -0.029(10)
N17 0.099(10) 0.059(9) 0.070(9) 0.007(8) 0.013(7) 0.008(8)
N18 0.130(11) 0.070(10) 0.084(9) 0.002(7) 0.040(8) 0.003(8)
N19 0.074(8) 0.055(8) 0.068(8) 0.001(6) 0.029(7) -0.005(7)
N20 0.149(13) 0.100(12) 0.128(11) 0.015(10) 0.075(10) 0.040(10)
N21 0.099(11) 0.096(9) 0.043(8) 0.001(7) -0.026(8) 0.001(8)
N22 0.129(14) 0.143(12) 0.091(10) 0.003(10) 0.030(12) -0.015(10)
N23 0.070(10) 0.088(9) 0.069(9) 0.005(8) 0.008(9) -0.016(7)
N24 0.088(11) 0.100(10) 0.121(13) 0.010(10) 0.041(11) 0.002(8)
C1 0.068(11) 0.052(10) 0.065(10) 0.018(8) 0.024(9) 0.015(9)
C2 0.061(11) 0.069(11) 0.045(8) 0.012(8) 0.009(8) 0.000(10)
C3 0.084(12) 0.033(8) 0.069(10) -0.004(8) 0.050(9) -0.003(9)
C4 0.093(12) 0.051(9) 0.069(9) -0.005(7) 0.020(9) 0.011(9)
C5 0.056(11) 0.117(14) 0.069(10) 0.002(9) 0.007(9) 0.024(10)
C6 0.075(13) 0.116(14) 0.088(12) -0.023(11) -0.006(9) 0.006(12)
C7 0.080(12) 0.094(12) 0.046(8) -0.021(8) 0.007(8) -0.015(10)
C8 0.055(10) 0.062(10) 0.052(8) 0.021(8) 0.012(8) -0.002(9)
C9 0.049(10) 0.092(12) 0.069(10) 0.001(9) -0.011(8) -0.010(9)
C10 0.109(15) 0.075(12) 0.065(11) 0.011(9) 0.031(11) 0.021(12)
C11 0.113(17) 0.069(12) 0.066(11) 0.001(10) -0.007(11) 0.012(12)
C12 0.134(18) 0.117(15) 0.100(14) 0.014(12) 0.016(13) 0.036(14)
C13 0.125(19) 0.17(2) 0.17(2) 0.056(17) 0.014(18) 0.03(2)
C14 0.12(2) 0.20(3) 0.15(2) 0.033(17) 0.002(16) 0.08(2)
C15 0.130(17) 0.155(17) 0.152(17) 0.032(13) 0.037(14) 0.106(15)
C16 0.082(14) 0.103(15) 0.101(14) 0.033(12) 0.008(11) 0.038(13)
C17 0.044(10) 0.099(14) 0.077(11) -0.018(10) 0.032(8) -0.021(9)
C18 0.057(10) 0.039(8) 0.043(8) 0.011(6) 0.021(7) -0.004(8)
C19 0.055(10) 0.061(10) 0.038(8) -0.011(7) 0.002(7) -0.004(8)
C20 0.086(11) 0.047(9) 0.076(9) 0.006(7) 0.029(9) 0.004(8)
C21 0.086(12) 0.051(10) 0.064(9) 0.018(8) 0.006(8) 0.002(8)
C22 0.099(14) 0.035(9) 0.107(13) 0.011(8) 0.006(11) 0.015(9)
C23 0.071(11) 0.075(12) 0.073(10) -0.003(8) 0.006(8) 0.009(10)
C24 0.057(10) 0.045(9) 0.055(9) 0.003(7) 0.004(8) 0.013(8)
C25 0.118(15) 0.027(8) 0.103(12) 0.035(8) -0.015(11) -0.007(9)
C26 0.048(11) 0.120(16) 0.095(13) -0.031(12) 0.030(9) 0.012(11)
C27 0.101(14) 0.056(11) 0.093(12) 0.020(10) 0.008(11) -0.029(10)
C28 0.118(14) 0.124(16) 0.092(12) 0.024(11) 0.038(11) -0.023(13)
C29 0.16(2) 0.133(19) 0.135(18) 0.032(15) 0.053(16) -0.005(16)
C30 0.19(3) 0.13(2) 0.17(2) 0.081(17) 0.066(18) 0.010(17)
C31 0.105(15) 0.24(2) 0.157(17) 0.063(17) 0.093(13) 0.009(16)
C32 0.071(13) 0.20(2) 0.103(14) -0.004(15) 0.063(11) -0.019(14)
C33 0.078(12) 0.061(9) 0.033(9) -0.010(7) -0.008(8) 0.004(8)
C34 0.054(7) 0.061(7) 0.048(7) 0.016(6) 0.029(6) -0.013(6)
C35 0.044(9) 0.041(8) 0.057(9) -0.011(7) 0.012(8) -0.003(6)
C36 0.059(9) 0.067(9) 0.068(9) -0.011(8) 0.026(9) -0.001(7)
C37 0.068(11) 0.085(11) 0.067(10) -0.013(8) 0.011(9) 0.015(9)
C38 0.074(11) 0.097(11) 0.049(9) 0.004(8) 0.024(9) 0.013(9)
C39 0.043(9) 0.076(9) 0.081(10) 0.013(9) 0.019(9) 0.005(7)
C40 0.086(11) 0.045(8) 0.037(8) 0.018(6) 0.029(8) 0.011(7)
C41 0.077(11) 0.110(11) 0.030(8) 0.019(8) 0.025(8) 0.007(9)
C42 0.070(12) 0.073(10) 0.095(14) -0.002(10) -0.003(11) -0.037(8)
C43 0.131(16) 0.085(12) 0.065(12) 0.008(10) 0.057(12) -0.014(11)
C44 0.093(13) 0.142(14) 0.093(12) -0.031(12) -0.007(12) -0.059(10)
C45 0.129(17) 0.24(2) 0.067(13) -0.005(13) 0.001(12) -0.076(16)
C46 0.18(2) 0.24(2) 0.053(11) -0.037(13) 0.006(13) -0.124(17)
C47 0.153(17) 0.195(17) 0.077(12) -0.014(13) 0.028(13) -0.113(14)
C48 0.098(13) 0.091(12) 0.082(14) -0.023(10) 0.011(11) -0.029(10)
C49 0.122(15) 0.064(11) 0.072(11) -0.025(9) 0.038(11) -0.029(11)
C50 0.068(14) 0.123(17) 0.083(13) 0.060(13) 0.003(11) 0.052(13)
C51 0.069(15) 0.093(15) 0.090(13) 0.028(12) 0.015(12) 0.005(12)
C52 0.072(13) 0.114(14) 0.116(14) 0.043(11) -0.014(11) 0.010(11)
C53 0.078(14) 0.19(2) 0.089(13) 0.066(15) -0.002(11) 0.003(17)
C54 0.115(19) 0.094(16) 0.19(2) 0.054(15) 0.030(17) 0.036(16)
C55 0.100(15) 0.078(13) 0.162(17) 0.026(12) 0.031(12) 0.009(13)
C56 0.079(14) 0.083(14) 0.111(14) 0.053(12) 0.039(12) 0.041(12)
C57 0.089(13) 0.083(11) 0.092(11) 0.035(10) 0.034(10) 0.038(10)
C58 0.094(13) 0.062(11) 0.068(10) 0.011(9) 0.037(10) 0.025(10)
C59 0.104(16) 0.102(15) 0.047(9) -0.004(10) 0.017(11) -0.050(13)
C60 0.106(16) 0.113(14) 0.094(13) 0.025(11) 0.016(12) 0.057(14)
C61 0.073(14) 0.18(2) 0.115(15) 0.055(14) -0.033(12) 0.000(15)
C62 0.098(19) 0.16(2) 0.17(2) -0.004(17) -0.026(16) -0.033(17)
C63 0.081(16) 0.17(2) 0.124(15) -0.029(14) -0.034(13) -0.040(14)
C64 0.096(15) 0.081(13) 0.094(13) 0.026(11) 0.018(12) 0.010(12)
C65 0.127(16) 0.050(10) 0.067(11) -0.011(9) 0.020(10) -0.014(10)
C66 0.100(14) 0.092(14) 0.045(10) 0.018(10) 0.003(9) -0.045(11)
C67 0.111(15) 0.056(12) 0.084(13) -0.009(11) 0.008(11) -0.007(11)
C68 0.113(13) 0.088(12) 0.062(10) 0.022(9) 0.030(9) -0.010(10)
C69 0.135(16) 0.098(14) 0.088(13) -0.010(12) 0.030(11) -0.019(11)
C70 0.18(2) 0.086(14) 0.071(12) 0.036(11) 0.004(12) -0.022(13)
C71 0.138(16) 0.109(14) 0.096(13) -0.013(11) 0.039(11) -0.044(13)
C72 0.119(14) 0.073(13) 0.078(12) 0.020(11) 0.042(11) -0.017(11)
C73 0.123(14) 0.109(13) 0.063(9) -0.015(10) 0.053(9) -0.039(12)
C74 0.115(15) 0.068(13) 0.088(12) 0.012(10) 0.039(11) -0.019(11)
C75 0.072(11) 0.078(13) 0.052(9) -0.019(10) 0.014(8) -0.005(10)
C76 0.095(12) 0.071(11) 0.069(10) -0.001(9) 0.002(9) -0.018(10)
C77 0.103(14) 0.072(12) 0.080(11) -0.005(9) 0.017(10) -0.029(10)
C78 0.136(16) 0.083(13) 0.141(16) 0.004(11) 0.071(13) 0.025(11)
C79 0.193(19) 0.096(15) 0.151(16) -0.004(12) 0.134(14) 0.024(14)
C80 0.166(18) 0.030(10) 0.097(13) 0.004(9) 0.047(12) 0.004(11)
C81 0.083(15) 0.114(14) 0.039(10) -0.007(9) -0.010(11) 0.018(11)
C82 0.065(13) 0.069(12) 0.19(2) -0.004(14) 0.018(16) -0.012(9)
C83 0.122(17) 0.123(14) 0.068(14) 0.042(11) 0.005(13) -0.012(12)
C84 0.19(2) 0.184(18) 0.042(10) 0.005(12) -0.035(13) -0.004(16)
C85 0.27(4) 0.32(4) 0.24(4) 0.05(3) -0.02(3) -0.17(3)
C86 0.32(4) 0.20(2) 0.044(12) 0.001(13) 0.023(18) 0.04(2)
C87 0.130(18) 0.23(2) 0.148(19) -0.036(19) -0.050(18) -0.049(15)
C88 0.094(16) 0.127(15) 0.116(19) -0.016(13) -0.003(15) -0.034(12)
C89 0.054(12) 0.155(17) 0.142(19) -0.001(14) 0.032(14) -0.036(10)
C90 0.091(16) 0.093(13) 0.073(13) 0.020(12) 0.032(15) 0.029(11)
C91 0.054(13) 0.066(11) 0.108(19) 0.001(11) 0.016(13) 0.011(9)
C92 0.074(12) 0.083(11) 0.086(11) 0.020(10) 0.022(12) 0.002(8)
C93 0.123(18) 0.133(16) 0.086(14) 0.038(12) 0.027(14) 0.046(13)
C94 0.14(2) 0.103(15) 0.18(2) 0.045(15) 0.126(19) 0.057(14)
C95 0.101(15) 0.139(16) 0.099(14) -0.014(14) 0.018(14) 0.002(12)
C96 0.13(2) 0.127(17) 0.106(18) 0.020(15) 0.072(18) 0.041(16)
Cl1 0.247(8) 0.346(10) 0.522(14) -0.148(10) 0.072(9) -0.034(8)
Cl2 0.259(7) 0.157(5) 0.278(7) -0.016(4) 0.126(6) 0.032(5)
Cl3 0.186(6) 0.268(7) 0.353(9) -0.105(6) 0.082(6) -0.028(5)
Cl4 0.301(8) 0.233(7) 0.236(6) -0.027(5) 0.075(6) -0.017(6)
O8 0.159(10) 0.094(7) 0.201(11) -0.015(7) -0.019(9) 0.058(7)
O9 0.372(19) 0.153(10) 0.191(11) 0.058(9) 0.175(13) 0.081(11)
O10 0.43(2) 0.146(11) 0.223(13) 0.027(9) 0.172(15) 0.051(12)
O11 0.20(2) 0.20(2) 0.20(2) -0.014(19) 0.10(2) 0.02(2)

loop_
_atom_type_symbol
_atom_type_description
_atom_type_scat_dispersion_real
_atom_type_scat_dispersion_imag
_atom_type_scat_source
C C 0.0033 0.0016 'International Tables Vol C Tables 4.2.6.8 and 6.1.1.4'
H H 0.0000 0.0000 'International Tables Vol C Tables 4.2.6.8 and 6.1.1.4'
N N 0.0061 0.0033 'International Tables Vol C Tables 4.2.6.8 and 6.1.1.4'
O O 0.0106 0.0060 'International Tables Vol C Tables 4.2.6.8 and 6.1.1.4'
Cl Cl 0.1484 0.1585 'International Tables Vol C Tables 4.2.6.8 and 6.1.1.4'
Ni Ni 0.3393 1.1124 'International Tables Vol C Tables 4.2.6.8 and 6.1.1.4'
Cu Cu 0.3201 1.2651 'International Tables Vol C Tables 4.2.6.8 and 6.1.1.4'

loop_
_geom_angle_atom_site_label_1
_geom_angle_atom_site_label_2
_geom_angle_atom_site_label_3
_geom_angle
N9 Ni1 N5 100.1(4)
N9 Ni1 N1 102.8(4)
N5 Ni1 N1 98.4(4)
N9 Ni1 O3 77.8(3)
N5 Ni1 O3 93.9(3)
N1 Ni1 O3 167.4(4)
N9 Ni1 O2 164.0(3)
N5 Ni1 O2 78.3(4)
N1 Ni1 O2 93.1(3)
O3 Ni1 O2 86.5(3)
N9 Ni1 O1 93.9(3)
N5 Ni1 O1 166.1(4)
N1 Ni1 O1 78.3(4)
O3 Ni1 O1 89.1(3)
O2 Ni1 O1 88.3(3)
N17 Ni2 O5 80.7(5)
N13 Ni2 O5 165.1(5)
N21 Ni2 O5 94.2(4)
N17 Ni2 O6 169.5(5)
N13 Ni2 O6 92.1(4)
N21 Ni2 O6 78.2(5)
O5 Ni2 O6 89.4(3)
N17 Ni2 O4 95.3(4)
N13 Ni2 O4 78.7(5)
N21 Ni2 O4 165.5(5)
O5 Ni2 O4 86.5(3)
O6 Ni2 O4 87.4(3)
N7 Ni4 O2 92.6(4)
N7 Ni4 N15 97.9(4)
O2 Ni4 N15 116.3(4)
N7 Ni4 O4 120.0(4)
O2 Ni4 O4 132.2(3)
N15 Ni4 O4 94.2(4)
N19 Ni5 O5 94.0(5)
N19 Ni5 N11 97.7(4)
O5 Ni5 N11 115.9(4)
N19 Ni5 O3 117.4(4)
O5 Ni5 O3 134.4(3)
N11 Ni5 O3 93.0(4)
O7 Cu2 N10 174.8(4)
C1 O1 Ni3 125.9(8)
C1 O1 Ni1 111.4(7)
Ni3 O1 Ni1 121.4(4)
C17 O2 Ni4 128.0(9)
C17 O2 Ni1 110.9(8)
Ni4 O2 Ni1 119.4(4)
C33 O3 Ni5 126.3(7)
C33 O3 Ni1 113.7(7)
Ni5 O3 Ni1 119.1(4)
C49 O4 Ni4 130.3(9)
C49 O4 Ni2 109.4(9)
Ni4 O4 Ni2 118.2(4)
C65 O5 Ni5 125.3(9)
C65 O5 Ni2 113.2(9)
Ni5 O5 Ni2 118.8(5)
C81 O6 Ni3 120.0(9)
C81 O6 Ni2 119.6(9)
Ni3 O6 Ni2 118.6(4)
Cu2 O7 H7A 118.7
Cu2 O7 H7B 122.0
H7A O7 H7B 104.6
C2 N1 C3 104.9(11)
C2 N1 Ni1 115.0(10)
C3 N1 Ni1 139.8(9)
C8 N2 C2 107.6(11)
C8 N2 H2 126.2
C2 N2 H2 126.2
C10 N3 C11 107.0(13)
C10 N3 Ni3 123.7(12)
C11 N3 Ni3 128.7(13)
C16 N4 C10 107.4(14)
C16 N4 H4 126.3
C10 N4 H4 126.3
C18 N5 C19 102.0(10)
C18 N5 Ni1 116.4(9)
C19 N5 Ni1 141.5(10)
C24 N6 C18 106.5(11)
C24 N6 H6 126.7
C18 N6 H6 126.7
C26 N7 C27 105.5(14)
C26 N7 Ni4 122.8(11)
C27 N7 Ni4 131.7(13)
C26 N8 C32 112.3(17)
C26 N8 H8 123.8
C32 N8 H8 123.8
C34 N9 C35 106.0(9)
C34 N9 Ni1 113.3(7)
C35 N9 Ni1 140.2(8)
C34 N10 C40 117.2(11)
C34 N10 Cu2 131.6(9)
C40 N10 Cu2 111.3(9)
C43 N11 C42 108.4(12)
C43 N11 Ni5 129.0(13)
C42 N11 Ni5 122.2(10)
C48 N12 C42 110.5(13)
C48 N12 H12 124.7
C42 N12 H12 124.7
C50 N13 C51 101.4(15)
C50 N13 Ni2 116.6(14)
C51 N13 Ni2 141.9(14)
C50 N14 C56 103.5(14)
C50 N14 H14 128.3
C56 N14 H14 128.3
C58 N15 C59 109.5(13)
C58 N15 Ni4 123.3(11)
C59 N15 Ni4 127.1(11)
C58 N16 C64 111.5(13)
C58 N16 H16 124.3
C64 N16 H16 124.3
C66 N17 C67 105.1(14)
C66 N17 Ni2 111.6(13)
C67 N17 Ni2 142.0(15)
C72 N18 C66 104.4(13)
C72 N18 H18 127.8
C66 N18 H18 127.8
C74 N19 C75 106.3(13)
C74 N19 Ni5 124.9(14)
C75 N19 Ni5 128.8(12)
C74 N20 C80 107.4(15)
C74 N20 H20 126.3
C80 N20 H20 126.3
C82 N21 C83 110.5(15)
C82 N21 Ni2 110.0(12)
C83 N21 Ni2 139.5(15)
C88 N22 C82 109.2(17)
C88 N22 H22 125.4
C82 N22 H22 125.4
C90 N23 C91 105.4(15)
C90 N23 Ni3 124.6(16)
C91 N23 Ni3 129.8(15)
C96 N24 C90 108.7(18)
C96 N24 H24 125.7
C90 N24 H24 125.7
O1 C1 C9 124.1(12)
O1 C1 C2 116.3(12)
C9 C1 C2 119.5(13)
N1 C2 N2 112.3(11)
N1 C2 C1 118.0(14)
N2 C2 C1 129.8(14)
C4 C3 C8 118.4(15)
C4 C3 N1 132.4(13)
C8 C3 N1 109.2(12)
C3 C4 C5 119.5(13)
C3 C4 H4A 120.2
C5 C4 H4A 120.2
C6 C5 C4 120.2(13)
C6 C5 H5 119.9
C4 C5 H5 119.9
C7 C6 C5 123.3(14)
C7 C6 H6A 118.4
C5 C6 H6A 118.4
C6 C7 C8 116.0(13)
C6 C7 H7 122.0
C8 C7 H7 122.0
N2 C8 C3 106.0(12)
N2 C8 C7 131.3(14)
C3 C8 C7 122.7(14)
C1 C9 C10 126.7(13)
C1 C9 H9 116.6
C10 C9 H9 116.6
N3 C10 N4 109.9(14)
N3 C10 C9 124.3(15)
N4 C10 C9 125.7(17)
C12 C11 C16 124.8(19)
C12 C11 N3 128.4(19)
C16 C11 N3 106.6(15)
C11 C12 C13 110.0(18)
C11 C12 H12A 125.0
C13 C12 H12A 125.0
C14 C13 C12 128(2)
C14 C13 H13 115.9
C12 C13 H13 115.9
C13 C14 C15 119(2)
C13 C14 H14A 120.7
C15 C14 H14A 120.7
C14 C15 C16 116.1(19)
C14 C15 H15 121.9
C16 C15 H15 121.9
N4 C16 C11 108.9(16)
N4 C16 C15 129(2)
C11 C16 C15 121.8(19)
O2 C17 C25 123.0(15)
O2 C17 C18 116.5(13)
C25 C17 C18 120.3(14)
N5 C18 N6 115.4(11)
N5 C18 C17 117.3(13)
N6 C18 C17 127.3(14)
C24 C19 C20 120.2(14)
C24 C19 N5 110.7(12)
C20 C19 N5 129.0(14)
C21 C20 C19 118.7(13)
C21 C20 H20A 120.6
C19 C20 H20A 120.6
C20 C21 C22 119.1(13)
C20 C21 H21 120.4
C22 C21 H21 120.4
C23 C22 C21 122.1(13)
C23 C22 H22A 119.0
C21 C22 H22A 119.0
C22 C23 C24 119.0(14)
C22 C23 H23 120.5
C24 C23 H23 120.5
N6 C24 C23 133.8(16)
N6 C24 C19 105.3(12)
C23 C24 C19 120.8(15)
C17 C25 C26 125.6(16)
C17 C25 H25 117.2
C26 C25 H25 117.2
N8 C26 C25 125.7(17)
N8 C26 N7 107.5(16)
C25 C26 N7 126.7(15)
C32 C27 N7 110.9(16)
C32 C27 C28 124(2)
N7 C27 C28 124(2)
C29 C28 C27 119.9(19)
C29 C28 H28 120.0
C27 C28 H28 120.0
C30 C29 C28 116(3)
C30 C29 H29 121.9
C28 C29 H29 121.9
C29 C30 C31 128(2)
C29 C30 H30 116.0
C31 C30 H30 116.0
C32 C31 C30 116.2(19)
C32 C31 H31 121.9
C30 C31 H31 121.9
C27 C32 N8 103.5(16)
C27 C32 C31 115(2)
N8 C32 C31 141(2)
O3 C33 C41 125.9(11)
O3 C33 C34 113.6(11)
C41 C33 C34 120.4(14)
N10 C34 N9 107.2(10)
N10 C34 C33 132.0(13)
N9 C34 C33 120.8(12)
N9 C35 C40 111.3(10)
N9 C35 C36 129.8(12)
C40 C35 C36 118.9(12)
C37 C36 C35 118.0(12)
C37 C36 H36 121.0
C35 C36 H36 121.0
C38 C37 C36 120.7(12)
C38 C37 H37 119.7
C36 C37 H37 119.7
C39 C38 C37 121.4(13)
C39 C38 H38 119.3
C37 C38 H38 119.3
C38 C39 C40 118.4(12)
C38 C39 H39 120.8
C40 C39 H39 120.8
N10 C40 C39 139.2(14)
N10 C40 C35 98.3(11)
C39 C40 C35 122.4(12)
C33 C41 C42 124.8(13)
C33 C41 H41 117.6
C42 C41 H41 117.6
N11 C42 N12 106.9(13)
N11 C42 C41 127.4(14)
N12 C42 C41 125.6(16)
C44 C43 N11 132.5(19)
C44 C43 C48 118.5(18)
N11 C43 C48 109.0(14)
C43 C44 C45 122.9(16)
C43 C44 H44 118.6
C45 C44 H44 118.6
C46 C45 C44 118.7(16)
C46 C45 H45 120.6
C44 C45 H45 120.6
C47 C46 C45 121.3(15)
C47 C46 H46 119.4
C45 C46 H46 119.4
C46 C47 C48 118.1(15)
C46 C47 H47 121.0
C48 C47 H47 121.0
N12 C48 C43 105.1(13)
N12 C48 C47 134.5(18)
C43 C48 C47 120.4(18)
O4 C49 C57 118.2(15)
O4 C49 C50 117.3(15)
C57 C49 C50 124.3(16)
N13 C50 N14 119.5(15)
N13 C50 C49 117(2)
N14 C50 C49 124(2)
C52 C51 N13 132(2)
C52 C51 C56 119(2)
N13 C51 C56 109.1(15)
C51 C52 C53 117.2(17)
C51 C52 H52 121.4
C53 C52 H52 121.4
C54 C53 C52 120.6(19)
C54 C53 H53 119.7
C52 C53 H53 119.7
C53 C54 C55 126(2)
C53 C54 H54 116.8
C55 C54 H54 116.8
C54 C55 C56 111.8(18)
C54 C55 H55 124.1
C56 C55 H55 124.1
N14 C56 C51 106.4(15)
N14 C56 C55 129(2)
C51 C56 C55 125(2)
C49 C57 C58 130.0(14)
C49 C57 H57 115.0
C58 C57 H57 115.0
N16 C58 N15 108.3(12)
N16 C58 C57 128.1(15)
N15 C58 C57 123.4(15)
C60 C59 C64 118.3(16)
C60 C59 N15 136.3(17)
C64 C59 N15 105.4(18)
C59 C60 C61 119.6(17)
C59 C60 H60 120.2
C61 C60 H60 120.2
C60 C61 C62 121(2)
C60 C61 H61 119.6
C62 C61 H61 119.6
C63 C62 C61 121(2)
C63 C62 H62 119.3
C61 C62 H62 119.3
C62 C63 C64 119(2)
C62 C63 H63 120.6
C64 C63 H63 120.6
C63 C64 N16 133(2)
C63 C64 C59 121.1(17)
N16 C64 C59 105.4(18)
O5 C65 C73 125.4(14)
O5 C65 C66 111.7(15)
C73 C65 C66 122.9(18)
N17 C66 N18 114.0(14)
N17 C66 C65 121.4(18)
N18 C66 C65 125(2)
N17 C67 C68 130(2)
N17 C67 C72 108.8(15)
C68 C67 C72 121(2)
C67 C68 C69 117.6(16)
C67 C68 H68 121.2
C69 C68 H68 121.2
C70 C69 C68 122.3(17)
C70 C69 H69 118.8
C68 C69 H69 118.8
C69 C70 C71 121.4(17)
C69 C70 H70 119.3
C71 C70 H70 119.3
C70 C71 C72 117.0(17)
C70 C71 H71 121.5
C72 C71 H71 121.5
N18 C72 C67 107.7(15)
N18 C72 C71 132(2)
C67 C72 C71 120.1(19)
C65 C73 C74 124.8(15)
C65 C73 H73 117.6
C74 C73 H73 117.6
N19 C74 N20 111.4(14)
N19 C74 C73 124.6(19)
N20 C74 C73 124.0(19)
C80 C75 C76 119.8(17)
C80 C75 N19 108.7(15)
C76 C75 N19 131.4(17)
C75 C76 C77 116.7(15)
C75 C76 H76 121.7
C77 C76 H76 121.7
C78 C77 C76 122.3(15)
C78 C77 H77 118.8
C76 C77 H77 118.8
C79 C78 C77 120.8(16)
C79 C78 H78 119.6
C77 C78 H78 119.6
C78 C79 C80 116.0(16)
C78 C79 H79 122.0
C80 C79 H79 122.0
C75 C80 N20 106.0(15)
C75 C80 C79 124.3(18)
N20 C80 C79 130(2)
C89 C81 O6 131.0(14)
C89 C81 C82 123.0(18)
O6 C81 C82 105.9(16)
N21 C82 N22 105.0(18)
N21 C82 C81 125.8(18)
N22 C82 C81 129.2(18)
C88 C83 C84 125(2)
C88 C83 N21 106.3(16)
C84 C83 N21 129(2)
C85 C84 C83 122(2)
C85 C84 H84 118.9
C83 C84 H84 118.9
C84 C85 C86 117(3)
C84 C85 H85 121.7
C86 C85 H85 121.7
C85 C86 C87 126(2)
C85 C86 H86 116.9
C87 C86 H86 116.9
C88 C87 C86 113.8(19)
C88 C87 H87 123.1
C86 C87 H87 123.1
N22 C88 C83 109.0(17)
N22 C88 C87 135(2)
C83 C88 C87 116(2)
C90 C89 C81 122.5(19)
C90 C89 H89 118.8
C81 C89 H89 118.8
C89 C90 N23 128(2)
C89 C90 N24 122(2)
N23 C90 N24 110.6(15)
N23 C91 C92 131(2)
N23 C91 C96 109.4(19)
C92 C91 C96 120(2)
C93 C92 C91 119.0(17)
C93 C92 H92 120.5
C91 C92 H92 120.5
C92 C93 C94 118.9(17)
C92 C93 H93 120.6
C94 C93 H93 120.6
C95 C94 C93 121(2)
C95 C94 H94 119.4
C93 C94 H94 119.4
C96 C95 C94 118(2)
C96 C95 H95 121.0
C94 C95 H95 121.0
N24 C96 C95 131(3)
N24 C96 C91 106(2)
C95 C96 C91 123(3)
H8C O8 H8D 109.6
H9C O9 H9D 108.2
H10C O10 H10D 109.5
H11C O11 H11D 109.0

loop_
_geom_bond_atom_site_label_1
_geom_bond_atom_site_label_2
_geom_bond_distance
Ni1 N9 1.994(9)
Ni1 N5 2.019(9)
Ni1 N1 2.019(10)
Ni1 O3 2.122(7)
Ni1 O2 2.129(7)
Ni1 O1 2.148(7)
Ni1 Ni5 3.516(2)
Ni1 Ni4 3.521(2)
Ni1 Ni3 3.569(2)
Ni1 Ni2 5.518(2)
Ni2 N17 1.988(13)
Ni2 N13 2.005(14)
Ni2 N21 2.043(10)
Ni2 O5 2.125(8)
Ni2 O6 2.130(8)
Ni2 O4 2.135(7)
Ni2 Ni3 3.485(2)
Ni2 Ni5 3.500(2)
Ni2 Ni4 3.525(2)
Ni3 O6 1.922(8)
Ni3 N23 1.936(12)
Ni3 N3 1.937(11)
Ni3 O1 1.943(7)
Ni3 Ni4 3.830(3)
Ni3 Ni5 3.856(3)
Ni4 N7 1.915(11)
Ni4 O2 1.948(7)
Ni4 N15 1.961(9)
Ni4 O4 1.973(7)
Ni4 Ni5 3.660(2)
Ni5 N19 1.936(10)
Ni5 O5 1.938(8)
Ni5 N11 1.954(10)
Ni5 O3 1.955(7)
Cu2 O7 1.891(8)
Cu2 N10 2.137(9)
O1 C1 1.304(12)
O2 C17 1.334(13)
O3 C33 1.296(13)
O4 C49 1.334(13)
O5 C65 1.296(16)
O6 C81 1.338(17)
O7 H7A 0.9147
O7 H7B 0.8559
N1 C2 1.306(13)
N1 C3 1.400(14)
N2 C8 1.357(12)
N2 C2 1.357(12)
N2 H2 0.8600
N3 C10 1.327(14)
N3 C11 1.420(17)
N4 C16 1.358(15)
N4 C10 1.372(14)
N4 H4 0.8600
N5 C18 1.278(12)
N5 C19 1.407(13)
N6 C24 1.343(13)
N6 C18 1.352(12)
N6 H6 0.8600
N7 C26 1.399(16)
N7 C27 1.404(16)
N8 C26 1.332(16)
N8 C32 1.40(2)
N8 H8 0.8600
N9 C34 1.321(11)
N9 C35 1.365(12)
N10 C34 1.273(11)
N10 C40 1.348(11)
N11 C43 1.346(15)
N11 C42 1.350(15)
N12 C48 1.351(15)
N12 C42 1.352(13)
N12 H12 0.8600
N13 C50 1.282(19)
N13 C51 1.372(17)
N14 C50 1.310(17)
N14 C56 1.349(16)
N14 H14 0.8600
N15 C58 1.366(13)
N15 C59 1.455(17)
N16 C58 1.359(14)
N16 C64 1.421(16)
N16 H16 0.8600
N17 C66 1.315(18)
N17 C67 1.341(17)
N18 C72 1.346(15)
N18 C66 1.357(15)
N18 H18 0.8600
N19 C74 1.304(16)
N19 C75 1.376(15)
N20 C74 1.328(16)
N20 C80 1.374(15)
N20 H20 0.8600
N21 C82 1.383(18)
N21 C83 1.401(17)
N22 C88 1.367(19)
N22 C82 1.425(18)
N22 H22 0.8600
N23 C90 1.310(18)
N23 C91 1.356(18)
N24 C96 1.316(19)
N24 C90 1.344(18)
N24 H24 0.8600
C1 C9 1.371(14)
C1 C2 1.432(15)
C3 C4 1.366(14)
C3 C8 1.376(13)
C4 C5 1.396(14)
C4 H4A 0.9300
C5 C6 1.358(15)
C5 H5 0.9300
C6 C7 1.335(15)
C6 H6A 0.9300
C7 C8 1.424(14)
C7 H7 0.9300
C9 C10 1.441(16)
C9 H9 0.9300
C11 C12 1.358(17)
C11 C16 1.362(17)
C12 C13 1.45(2)
C12 H12A 0.9300
C13 C14 1.35(2)
C13 H13 0.9300
C14 C15 1.36(2)
C14 H14A 0.9300
C15 C16 1.433(18)
C15 H15 0.9300
C17 C25 1.335(17)
C17 C18 1.438(16)
C19 C24 1.371(15)
C19 C20 1.395(14)
C20 C21 1.359(13)
C20 H20A 0.9300
C21 C22 1.398(16)
C21 H21 0.9300
C22 C23 1.337(16)
C22 H22A 0.9300
C23 C24 1.359(14)
C23 H23 0.9300
C25 C26 1.379(18)
C25 H25 0.9300
C27 C32 1.371(18)
C27 C28 1.441(18)
C28 C29 1.36(2)
C28 H28 0.9300
C29 C30 1.30(2)
C29 H29 0.9300
C30 C31 1.44(2)
C30 H30 0.9300
C31 C32 1.44(2)
C31 H31 0.9300
C33 C41 1.343(14)
C33 C34 1.391(14)
C35 C40 1.396(13)
C35 C36 1.405(13)
C36 C37 1.400(14)
C36 H36 0.9300
C37 C38 1.393(15)
C37 H37 0.9300
C38 C39 1.357(13)
C38 H38 0.9300
C39 C40 1.376(14)
C39 H39 0.9300
C41 C42 1.382(16)
C41 H41 0.9300
C43 C44 1.340(17)
C43 C48 1.382(17)
C44 C45 1.389(16)
C44 H44 0.9300
C45 C46 1.368(18)
C45 H45 0.9300
C46 C47 1.367(18)
C46 H46 0.9300
C47 C48 1.434(17)
C47 H47 0.9300
C49 C57 1.386(15)
C49 C50 1.436(18)
C51 C52 1.361(17)
C51 C56 1.409(18)
C52 C53 1.421(19)
C52 H52 0.9300
C53 C54 1.344(19)
C53 H53 0.9300
C54 C55 1.366(19)
C54 H54 0.9300
C55 C56 1.413(18)
C55 H55 0.9300
C57 C58 1.484(15)
C57 H57 0.9300
C59 C60 1.339(17)
C59 C64 1.445(18)
C60 C61 1.343(17)
C60 H60 0.9300
C61 C62 1.41(2)
C61 H61 0.9300
C62 C63 1.31(2)
C62 H62 0.9300
C63 C64 1.347(18)
C63 H63 0.9300
C65 C73 1.373(17)
C65 C66 1.500(17)
C67 C68 1.378(17)
C67 C72 1.399(18)
C68 C69 1.380(16)
C68 H68 0.9300
C69 C70 1.365(19)
C69 H69 0.9300
C70 C71 1.391(18)
C70 H70 0.9300
C71 C72 1.416(18)
C71 H71 0.9300
C73 C74 1.443(17)
C73 H73 0.9300
C75 C80 1.353(18)
C75 C76 1.376(16)
C76 C77 1.382(15)
C76 H76 0.9300
C77 C78 1.378(17)
C77 H77 0.9300
C78 C79 1.357(17)
C78 H78 0.9300
C79 C80 1.379(17)
C79 H79 0.9300
C81 C89 1.336(19)
C81 C82 1.45(2)
C83 C88 1.388(19)
C83 C84 1.39(2)
C84 C85 1.33(3)
C84 H84 0.9300
C85 C86 1.36(3)
C85 H85 0.9300
C86 C87 1.48(3)
C86 H86 0.9300
C87 C88 1.48(2)
C87 H87 0.9300
C89 C90 1.306(19)
C89 H89 0.9300
C91 C92 1.368(18)
C91 C96 1.37(2)
C92 C93 1.368(18)
C92 H92 0.9300
C93 C94 1.427(19)
C93 H93 0.9300
C94 C95 1.34(2)
C94 H94 0.9300
C95 C96 1.34(2)
C95 H95 0.9300
O8 H8C 0.8630
O8 H8D 0.8539
O9 H9C 0.8511
O9 H9D 0.8513
O10 H10C 0.8741
O10 H10D 0.8817
O11 H11C 0.8502
O11 H11D 0.8500

loop_
_geom_hbond_atom_site_label_D
_geom_hbond_atom_site_label_H
_geom_hbond_atom_site_label_A
_geom_hbond_distance_DH
_geom_hbond_distance_HA
_geom_hbond_distance_DA
_geom_hbond_angle_DHA
_geom_hbond_site_symmetry_A
O11 H11D Cl3 0.85 2.05 2.83(2) 150.8 .
O10 H10C Cl2 0.87 2.18 2.957(15) 147.2 .
O7 H7B Cl1 0.86 2.42 2.920(13) 118.1 1_455
N24 H24 Cl1 0.86 2.32 3.095(15) 149.8 1_455
N22 H22 Cl3 0.86 2.30 3.162(16) 178.4 1_455
N20 H20 O11 0.86 2.14 2.97(2) 160.4 .
N18 H18 O9 0.86 2.11 2.967(15) 176.8 .
N16 H16 O10 0.86 2.20 2.995(16) 153.7 .
N14 H14 Cl2 0.86 2.23 3.082(13) 170.2 .
N12 H12 Cl2 0.86 2.21 3.041(13) 162.4 2_546
N8 H8 Cl3 0.86 2.40 3.125(17) 142.1 .
N6 H6 Cl1 0.86 2.18 3.031(13) 173.0 .
N4 H4 O8 0.86 2.13 2.973(15) 164.7 .
N2 H2 Cl4 0.86 2.19 3.050(11) 172.6 .

loop_
_geom_torsion_atom_site_label_1
_geom_torsion_atom_site_label_2
_geom_torsion_atom_site_label_3
_geom_torsion_atom_site_label_4
_geom_torsion
O6 Ni3 O1 C1 140.9(8)
N23 Ni3 O1 C1 -101.3(9)
N3 Ni3 O1 C1 1.7(9)
Ni2 Ni3 O1 C1 111.4(8)
Ni1 Ni3 O1 C1 -166.2(11)
Ni4 Ni3 O1 C1 107.3(9)
Ni5 Ni3 O1 C1 161.5(8)
O6 Ni3 O1 Ni1 -52.9(6)
N23 Ni3 O1 Ni1 64.9(6)
N3 Ni3 O1 Ni1 167.9(5)
Ni2 Ni3 O1 Ni1 -82.4(4)
Ni4 Ni3 O1 Ni1 -86.5(4)
Ni5 Ni3 O1 Ni1 -32.3(3)
N9 Ni1 O1 C1 96.8(8)
N5 Ni1 O1 C1 -83.0(14)
N1 Ni1 O1 C1 -5.6(7)
O3 Ni1 O1 C1 174.4(7)
O2 Ni1 O1 C1 -99.1(7)
Ni5 Ni1 O1 C1 -156.5(7)
Ni4 Ni1 O1 C1 -97.4(7)
Ni3 Ni1 O1 C1 168.0(10)
Ni2 Ni1 O1 C1 -143.5(8)
N9 Ni1 O1 Ni3 -71.3(5)
N5 Ni1 O1 Ni3 109.0(12)
N1 Ni1 O1 Ni3 -173.6(5)
O3 Ni1 O1 Ni3 6.4(4)
O2 Ni1 O1 Ni3 92.9(4)
Ni5 Ni1 O1 Ni3 35.5(4)
Ni4 Ni1 O1 Ni3 94.6(4)
Ni2 Ni1 O1 Ni3 48.5(3)
N7 Ni4 O2 C17 11.8(9)
N15 Ni4 O2 C17 -88.4(10)
O4 Ni4 O2 C17 147.5(9)
Ni1 Ni4 O2 C17 -163.2(11)
Ni2 Ni4 O2 C17 117.5(9)
Ni5 Ni4 O2 C17 109.8(9)
Ni3 Ni4 O2 C17 168.3(9)
N7 Ni4 O2 Ni1 175.0(4)
N15 Ni4 O2 Ni1 74.9(5)
O4 Ni4 O2 Ni1 -49.2(5)
Ni2 Ni4 O2 Ni1 -79.3(3)
Ni5 Ni4 O2 Ni1 -86.9(4)
Ni3 Ni4 O2 Ni1 -28.5(3)
N9 Ni1 O2 C17 -92.9(13)
N5 Ni1 O2 C17 -7.2(7)
N1 Ni1 O2 C17 90.8(8)
O3 Ni1 O2 C17 -101.9(7)
O1 Ni1 O2 C17 168.9(7)
Ni5 Ni1 O2 C17 -102.3(7)
Ni4 Ni1 O2 C17 165.9(9)
Ni3 Ni1 O2 C17 -163.4(7)
Ni2 Ni1 O2 C17 -148.4(8)
N9 Ni1 O2 Ni4 101.2(11)
N5 Ni1 O2 Ni4 -173.1(4)
N1 Ni1 O2 Ni4 -75.2(5)
O3 Ni1 O2 Ni4 92.2(4)
O1 Ni1 O2 Ni4 3.0(4)
Ni5 Ni1 O2 Ni4 91.8(4)
Ni3 Ni1 O2 Ni4 30.7(3)
Ni2 Ni1 O2 Ni4 45.6(3)
N19 Ni5 O3 C33 -94.8(10)
O5 Ni5 O3 C33 137.0(9)
N11 Ni5 O3 C33 5.5(10)
Ni2 Ni5 O3 C33 110.0(9)
Ni1 Ni5 O3 C33 -168.3(12)
Ni4 Ni5 O3 C33 164.7(9)
Ni3 Ni5 O3 C33 107.9(10)
N19 Ni5 O3 Ni1 73.5(5)
O5 Ni5 O3 Ni1 -54.7(6)
N11 Ni5 O3 Ni1 173.8(4)
Ni2 Ni5 O3 Ni1 -81.7(4)
Ni4 Ni5 O3 Ni1 -27.0(3)
Ni3 Ni5 O3 Ni1 -83.8(4)
N9 Ni1 O3 C33 -8.5(8)
N5 Ni1 O3 C33 91.0(8)
N1 Ni1 O3 C33 -102.7(17)
O2 Ni1 O3 C33 169.0(8)
O1 Ni1 O3 C33 -102.6(8)
Ni5 Ni1 O3 C33 169.7(11)
Ni4 Ni1 O3 C33 -162.2(8)
Ni3 Ni1 O3 C33 -99.2(8)
Ni2 Ni1 O3 C33 -143.6(9)
N9 Ni1 O3 Ni5 -178.2(5)
N5 Ni1 O3 Ni5 -78.7(5)
N1 Ni1 O3 Ni5 87.6(16)
O2 Ni1 O3 Ni5 -0.7(4)
O1 Ni1 O3 Ni5 87.7(4)
Ni4 Ni1 O3 Ni5 28.1(4)
Ni3 Ni1 O3 Ni5 91.0(4)
Ni2 Ni1 O3 Ni5 46.7(3)
N7 Ni4 O4 C49 -95.6(10)
O2 Ni4 O4 C49 138.0(9)
N15 Ni4 O4 C49 6.1(10)
Ni1 Ni4 O4 C49 113.1(10)
Ni2 Ni4 O4 C49 -161.6(12)
Ni5 Ni4 O4 C49 167.8(10)
Ni3 Ni4 O4 C49 110.8(10)
N7 Ni4 O4 Ni2 66.0(6)
O2 Ni4 O4 Ni2 -60.4(5)
N15 Ni4 O4 Ni2 167.6(4)
Ni1 Ni4 O4 Ni2 -85.3(4)
Ni5 Ni4 O4 Ni2 -30.6(3)
Ni3 Ni4 O4 Ni2 -87.7(4)
N17 Ni2 O4 C49 88.0(9)
N13 Ni2 O4 C49 -9.5(8)
N21 Ni2 O4 C49 -98.3(16)
O5 Ni2 O4 C49 168.3(8)
O6 Ni2 O4 C49 -102.2(8)
Ni3 Ni2 O4 C49 -98.1(8)
Ni5 Ni2 O4 C49 -162.7(8)
Ni4 Ni2 O4 C49 165.2(10)
Ni1 Ni2 O4 C49 -145.4(9)
N17 Ni2 O4 Ni4 -77.2(6)
N13 Ni2 O4 Ni4 -174.7(5)
N21 Ni2 O4 Ni4 96.5(15)
O5 Ni2 O4 Ni4 3.1(4)
O6 Ni2 O4 Ni4 92.6(4)
Ni3 Ni2 O4 Ni4 96.7(4)
Ni5 Ni2 O4 Ni4 32.1(4)
Ni1 Ni2 O4 Ni4 49.4(3)
N19 Ni5 O5 C65 11.5(11)
N11 Ni5 O5 C65 -89.0(11)
O3 Ni5 O5 C65 147.2(10)
Ni2 Ni5 O5 C65 -160.1(13)
Ni1 Ni5 O5 C65 119.5(10)
Ni4 Ni5 O5 C65 112.1(11)
Ni3 Ni5 O5 C65 170.8(10)
N19 Ni5 O5 Ni2 171.7(4)
N11 Ni5 O5 Ni2 71.1(6)
O3 Ni5 O5 Ni2 -52.7(6)
Ni1 Ni5 O5 Ni2 -80.4(4)
Ni4 Ni5 O5 Ni2 -87.8(4)
Ni3 Ni5 O5 Ni2 -29.1(3)
N17 Ni2 O5 C65 -10.7(9)
N13 Ni2 O5 C65 -98.2(17)
N21 Ni2 O5 C65 87.8(10)
O6 Ni2 O5 C65 165.9(9)
O4 Ni2 O5 C65 -106.7(9)
Ni3 Ni2 O5 C65 -165.2(8)
Ni5 Ni2 O5 C65 162.4(11)
Ni4 Ni2 O5 C65 -104.9(9)
Ni1 Ni2 O5 C65 -151.8(10)
N17 Ni2 O5 Ni5 -173.2(5)
N13 Ni2 O5 Ni5 99.4(16)
N21 Ni2 O5 Ni5 -74.7(6)
O6 Ni2 O5 Ni5 3.5(4)
O4 Ni2 O5 Ni5 90.9(4)
Ni3 Ni2 O5 Ni5 32.4(4)
Ni4 Ni2 O5 Ni5 92.7(4)
Ni1 Ni2 O5 Ni5 45.8(3)
N23 Ni3 O6 C81 9.1(10)
N3 Ni3 O6 C81 -94.3(10)
O1 Ni3 O6 C81 135.3(9)
Ni2 Ni3 O6 C81 -164.8(11)
Ni1 Ni3 O6 C81 109.8(9)
Ni4 Ni3 O6 C81 161.5(9)
Ni5 Ni3 O6 C81 109.1(9)
N23 Ni3 O6 Ni2 173.9(5)
N3 Ni3 O6 Ni2 70.5(6)
O1 Ni3 O6 Ni2 -59.9(5)
Ni1 Ni3 O6 Ni2 -85.4(4)
Ni4 Ni3 O6 Ni2 -33.7(3)
Ni5 Ni3 O6 Ni2 -86.1(4)
N17 Ni2 O6 C81 -83(2)
N13 Ni2 O6 C81 93.5(10)
N21 Ni2 O6 C81 -6.9(9)
O5 Ni2 O6 C81 -101.4(9)
O4 Ni2 O6 C81 172.1(9)
Ni3 Ni2 O6 C81 164.9(11)
Ni5 Ni2 O6 C81 -99.4(9)
Ni4 Ni2 O6 C81 -158.4(9)
Ni1 Ni2 O6 C81 -144.8(10)
N17 Ni2 O6 Ni3 112(2)
N13 Ni2 O6 Ni3 -71.4(6)
N21 Ni2 O6 Ni3 -171.8(5)
O5 Ni2 O6 Ni3 93.8(4)
O4 Ni2 O6 Ni3 7.2(4)
Ni5 Ni2 O6 Ni3 95.7(4)
Ni4 Ni2 O6 Ni3 36.8(4)
Ni1 Ni2 O6 Ni3 50.4(3)
N9 Ni1 N1 C2 -91.5(9)
N5 Ni1 N1 C2 166.0(8)
O3 Ni1 N1 C2 0(2)
O2 Ni1 N1 C2 87.4(8)
O1 Ni1 N1 C2 -0.2(8)
Ni5 Ni1 N1 C2 66.4(11)
Ni4 Ni1 N1 C2 59.6(8)
Ni3 Ni1 N1 C2 -3.3(9)
Ni2 Ni1 N1 C2 36.0(9)
N9 Ni1 N1 C3 95.9(11)
N5 Ni1 N1 C3 -6.5(12)
O3 Ni1 N1 C3 -172.7(13)
O2 Ni1 N1 C3 -85.1(11)
O1 Ni1 N1 C3 -172.8(12)
Ni5 Ni1 N1 C3 -106.2(12)
Ni4 Ni1 N1 C3 -113.0(11)
Ni3 Ni1 N1 C3 -175.9(11)
Ni2 Ni1 N1 C3 -136.6(11)
O6 Ni3 N3 C10 -145.6(10)
N23 Ni3 N3 C10 114.4(12)
O1 Ni3 N3 C10 -1.5(11)
Ni2 Ni3 N3 C10 -113.7(11)
Ni1 Ni3 N3 C10 6.1(13)
Ni4 Ni3 N3 C10 -53.8(11)
Ni5 Ni3 N3 C10 -81.2(17)
O6 Ni3 N3 C11 43.9(13)
N23 Ni3 N3 C11 -56.1(12)
O1 Ni3 N3 C11 -172.0(11)
Ni2 Ni3 N3 C11 75.8(12)
Ni1 Ni3 N3 C11 -164.4(10)
Ni4 Ni3 N3 C11 135.7(11)
Ni5 Ni3 N3 C11 108.4(15)
N9 Ni1 N5 C18 170.3(8)
N1 Ni1 N5 C18 -85.0(8)
O3 Ni1 N5 C18 92.0(8)
O2 Ni1 N5 C18 6.5(8)
O1 Ni1 N5 C18 -10.0(18)
Ni5 Ni1 N5 C18 63.6(8)
Ni4 Ni1 N5 C18 3.0(8)
Ni3 Ni1 N5 C18 71.4(11)
Ni2 Ni1 N5 C18 42.6(8)
N9 Ni1 N5 C19 -14.7(11)
N1 Ni1 N5 C19 90.1(11)
O3 Ni1 N5 C19 -92.9(11)
O2 Ni1 N5 C19 -178.5(11)
O1 Ni1 N5 C19 165.1(11)
Ni5 Ni1 N5 C19 -121.4(10)
Ni4 Ni1 N5 C19 178.0(10)
Ni3 Ni1 N5 C19 -113.5(10)
Ni2 Ni1 N5 C19 -142.3(10)
O2 Ni4 N7 C26 -3.2(9)
N15 Ni4 N7 C26 113.9(10)
O4 Ni4 N7 C26 -146.6(9)
Ni1 Ni4 N7 C26 0.0(11)
Ni2 Ni4 N7 C26 -116.5(9)
Ni5 Ni4 N7 C26 -57.3(9)
Ni3 Ni4 N7 C26 -87.3(12)
O2 Ni4 N7 C27 179.8(10)
N15 Ni4 N7 C27 -63.1(11)
O4 Ni4 N7 C27 36.5(11)
Ni1 Ni4 N7 C27 -177.0(9)
Ni2 Ni4 N7 C27 66.6(10)
Ni5 Ni4 N7 C27 125.7(10)
Ni3 Ni4 N7 C27 95.8(13)
N5 Ni1 N9 C34 -84.4(7)
N1 Ni1 N9 C34 174.5(7)
O3 Ni1 N9 C34 7.4(7)
O2 Ni1 N9 C34 -1.8(15)
O1 Ni1 N9 C34 95.7(7)
Ni5 Ni1 N9 C34 6.5(7)
Ni4 Ni1 N9 C34 70.5(9)
Ni3 Ni1 N9 C34 69.5(7)
Ni2 Ni1 N9 C34 46.4(7)
N5 Ni1 N9 C35 85.9(11)
N1 Ni1 N9 C35 -15.2(11)
O3 Ni1 N9 C35 177.7(11)
O2 Ni1 N9 C35 168.5(10)
O1 Ni1 N9 C35 -94.1(11)
Ni5 Ni1 N9 C35 176.8(10)
Ni4 Ni1 N9 C35 -119.2(10)
Ni3 Ni1 N9 C35 -120.3(10)
Ni2 Ni1 N9 C35 -143.4(10)
N19 Ni5 N11 C43 -57.6(12)
O5 Ni5 N11 C43 40.6(12)
O3 Ni5 N11 C43 -175.8(11)
Ni2 Ni5 N11 C43 71.7(11)
Ni1 Ni5 N11 C43 -171.8(10)
Ni4 Ni5 N11 C43 95.8(15)
Ni3 Ni5 N11 C43 129.4(11)
N19 Ni5 N11 C42 114.4(11)
O5 Ni5 N11 C42 -147.4(10)
O3 Ni5 N11 C42 -3.8(11)
Ni2 Ni5 N11 C42 -116.3(10)
Ni1 Ni5 N11 C42 0.2(12)
Ni4 Ni5 N11 C42 -92.2(14)
Ni3 Ni5 N11 C42 -58.6(11)
N17 Ni2 N13 C50 -88.7(12)
N21 Ni2 N13 C50 170.4(11)
O5 Ni2 N13 C50 -4(2)
O6 Ni2 N13 C50 92.0(11)
O4 Ni2 N13 C50 5.1(11)
Ni3 Ni2 N13 C50 64.4(11)
Ni5 Ni2 N13 C50 69.2(14)
Ni4 Ni2 N13 C50 2.3(12)
Ni1 Ni2 N13 C50 43.1(12)
N17 Ni2 N13 C51 89.7(16)
N21 Ni2 N13 C51 -11.2(16)
O5 Ni2 N13 C51 174.8(14)
O6 Ni2 N13 C51 -89.7(15)
O4 Ni2 N13 C51 -176.5(16)
Ni3 Ni2 N13 C51 -117.2(15)
Ni5 Ni2 N13 C51 -112.4(15)
Ni4 Ni2 N13 C51 -179.3(14)
Ni1 Ni2 N13 C51 -138.5(14)
N7 Ni4 N15 C58 121.6(9)
O2 Ni4 N15 C58 -141.5(9)
O4 Ni4 N15 C58 0.6(9)
Ni1 Ni4 N15 C58 -109.8(9)
Ni2 Ni4 N15 C58 8.6(10)
Ni5 Ni4 N15 C58 -87.5(13)
Ni3 Ni4 N15 C58 -49.8(9)
N7 Ni4 N15 C59 -54.8(10)
O2 Ni4 N15 C59 42.0(10)
O4 Ni4 N15 C59 -175.9(9)
Ni1 Ni4 N15 C59 73.8(9)
Ni2 Ni4 N15 C59 -167.8(8)
Ni5 Ni4 N15 C59 96.1(14)
Ni3 Ni4 N15 C59 133.7(9)
N13 Ni2 N17 C66 174.7(10)
N21 Ni2 N17 C66 -83.1(10)
O5 Ni2 N17 C66 9.7(9)
O6 Ni2 N17 C66 -9(3)
O4 Ni2 N17 C66 95.3(9)
Ni3 Ni2 N17 C66 83.7(13)
Ni5 Ni2 N17 C66 6.2(10)
Ni4 Ni2 N17 C66 66.5(9)
Ni1 Ni2 N17 C66 46.7(10)
N13 Ni2 N17 C67 -21.4(16)
N21 Ni2 N17 C67 80.8(16)
O5 Ni2 N17 C67 173.7(16)
O6 Ni2 N17 C67 155.0(18)
O4 Ni2 N17 C67 -100.7(15)
Ni3 Ni2 N17 C67 -112.4(14)
Ni5 Ni2 N17 C67 170.2(14)
Ni4 Ni2 N17 C67 -129.5(15)
Ni1 Ni2 N17 C67 -149.4(14)
O5 Ni5 N19 C74 -6.3(11)
N11 Ni5 N19 C74 110.5(11)
O3 Ni5 N19 C74 -152.1(10)
Ni2 Ni5 N19 C74 -0.9(12)
Ni1 Ni5 N19 C74 -120.5(11)
Ni4 Ni5 N19 C74 -60.2(11)
Ni3 Ni5 N19 C74 -89.1(15)
O5 Ni5 N19 C75 174.9(10)
N11 Ni5 N19 C75 -68.3(10)
O3 Ni5 N19 C75 29.1(11)
Ni2 Ni5 N19 C75 -179.6(8)
Ni1 Ni5 N19 C75 60.7(10)
Ni4 Ni5 N19 C75 121.0(9)
Ni3 Ni5 N19 C75 92.1(14)
N17 Ni2 N21 C82 173.4(10)
N13 Ni2 N21 C82 -86.3(10)
O5 Ni2 N21 C82 92.1(10)
O6 Ni2 N21 C82 3.7(9)
O4 Ni2 N21 C82 0(2)
Ni3 Ni2 N21 C82 -0.5(10)
Ni5 Ni2 N21 C82 64.2(10)
Ni4 Ni2 N21 C82 71.3(13)
Ni1 Ni2 N21 C82 40.4(11)
N17 Ni2 N21 C83 -9.5(16)
N13 Ni2 N21 C83 90.9(15)
O5 Ni2 N21 C83 -90.7(15)
O6 Ni2 N21 C83 -179.2(15)
O4 Ni2 N21 C83 176.9(13)
Ni3 Ni2 N21 C83 176.7(14)
Ni5 Ni2 N21 C83 -118.7(15)
Ni4 Ni2 N21 C83 -111.5(15)
Ni1 Ni2 N21 C83 -142.4(14)
O6 Ni3 N23 C90 -4.5(12)
N3 Ni3 N23 C90 118.2(12)
O1 Ni3 N23 C90 -141.7(11)
Ni2 Ni3 N23 C90 -0.5(13)
Ni1 Ni3 N23 C90 -113.6(11)
Ni4 Ni3 N23 C90 -87.0(15)
Ni5 Ni3 N23 C90 -56.4(11)
O6 Ni3 N23 C91 -178.8(12)
N3 Ni3 N23 C91 -56.1(13)
O1 Ni3 N23 C91 44.0(13)
Ni2 Ni3 N23 C91 -174.8(10)
Ni1 Ni3 N23 C91 72.1(12)
Ni4 Ni3 N23 C91 98.7(15)
Ni5 Ni3 N23 C91 129.3(12)
Ni3 O1 C1 C9 -2.7(16)
Ni1 O1 C1 C9 -170.0(10)
Ni3 O1 C1 C2 177.5(7)
Ni1 O1 C1 C2 10.1(12)
C3 N1 C2 N2 2.3(13)
Ni1 N1 C2 N2 -172.7(7)
C3 N1 C2 C1 -179.2(9)
Ni1 N1 C2 C1 5.7(13)
C8 N2 C2 N1 -1.6(13)
C8 N2 C2 C1 -179.9(11)
O1 C1 C2 N1 -11.1(16)
C9 C1 C2 N1 169.0(11)
O1 C1 C2 N2 167.1(11)
C9 C1 C2 N2 -12.8(19)
C2 N1 C3 C4 177.0(12)
Ni1 N1 C3 C4 -10(2)
C2 N1 C3 C8 -2.1(12)
Ni1 N1 C3 C8 170.9(9)
C8 C3 C4 C5 -2.4(17)
N1 C3 C4 C5 178.5(11)
C3 C4 C5 C6 1.5(19)
C4 C5 C6 C7 0(2)
C5 C6 C7 C8 0(2)
C2 N2 C8 C3 0.2(12)
C2 N2 C8 C7 179.9(11)
C4 C3 C8 N2 -178.1(10)
N1 C3 C8 N2 1.2(12)
C4 C3 C8 C7 2.1(17)
N1 C3 C8 C7 -178.6(10)
C6 C7 C8 N2 179.4(13)
C6 C7 C8 C3 -0.9(18)
O1 C1 C9 C10 3(2)
C2 C1 C9 C10 -177.0(11)
C11 N3 C10 N4 -2.7(16)
Ni3 N3 C10 N4 -174.9(8)
C11 N3 C10 C9 174.6(12)
Ni3 N3 C10 C9 2.3(19)
C16 N4 C10 N3 1.2(16)
C16 N4 C10 C9 -176.0(13)
C1 C9 C10 N3 -3(2)
C1 C9 C10 N4 173.7(13)
C10 N3 C11 C12 178.2(15)
Ni3 N3 C11 C12 -10(2)
C10 N3 C11 C16 3.1(16)
Ni3 N3 C11 C16 174.8(10)
C16 C11 C12 C13 -6(2)
N3 C11 C12 C13 179.9(15)
C11 C12 C13 C14 6(3)
C12 C13 C14 C15 -6(4)
C13 C14 C15 C16 4(3)
C10 N4 C16 C11 0.8(17)
C10 N4 C16 C15 177.2(16)
C12 C11 C16 N4 -177.7(15)
N3 C11 C16 N4 -2.4(17)
C12 C11 C16 C15 6(3)
N3 C11 C16 C15 -179.1(13)
C14 C15 C16 N4 179.7(18)
C14 C15 C16 C11 -4(3)
Ni4 O2 C17 C25 -13.4(18)
Ni1 O2 C17 C25 -177.8(10)
Ni4 O2 C17 C18 171.5(7)
Ni1 O2 C17 C18 7.1(12)
C19 N5 C18 N6 1.2(12)
Ni1 N5 C18 N6 178.1(7)
C19 N5 C18 C17 178.5(9)
Ni1 N5 C18 C17 -4.7(13)
C24 N6 C18 N5 -2.7(13)
C24 N6 C18 C17 -179.6(11)
O2 C17 C18 N5 -2.1(16)
C25 C17 C18 N5 -177.3(11)
O2 C17 C18 N6 174.8(10)
C25 C17 C18 N6 -0.4(19)
C18 N5 C19 C24 0.7(12)
Ni1 N5 C19 C24 -174.8(8)
C18 N5 C19 C20 179.1(11)
Ni1 N5 C19 C20 3.6(18)
C24 C19 C20 C21 -1.2(16)
N5 C19 C20 C21 -179.5(10)
C19 C20 C21 C22 -1.0(17)
C20 C21 C22 C23 2(2)
C21 C22 C23 C24 -1(2)
C18 N6 C24 C23 178.8(12)
C18 N6 C24 C19 2.8(12)
C22 C23 C24 N6 -177.1(12)
C22 C23 C24 C19 -1.6(18)
C20 C19 C24 N6 179.2(9)
N5 C19 C24 N6 -2.2(12)
C20 C19 C24 C23 2.6(17)
N5 C19 C24 C23 -178.8(9)
O2 C17 C25 C26 4(2)
C18 C17 C25 C26 178.4(11)
C32 N8 C26 C25 -176.9(13)
C32 N8 C26 N7 0.0(18)
C17 C25 C26 N8 -178.1(14)
C17 C25 C26 N7 6(2)
C27 N7 C26 N8 -3.1(15)
Ni4 N7 C26 N8 179.2(8)
C27 N7 C26 C25 173.7(13)
Ni4 N7 C26 C25 -4.0(18)
C26 N7 C27 C32 5.3(15)
Ni4 N7 C27 C32 -177.3(10)
C26 N7 C27 C28 -180.0(12)
Ni4 N7 C27 C28 -2.6(19)
C32 C27 C28 C29 -3(2)
N7 C27 C28 C29 -177.2(15)
C27 C28 C29 C30 0(3)
C28 C29 C30 C31 0(4)
C29 C30 C31 C32 3(4)
N7 C27 C32 N8 -5.2(17)
C28 C27 C32 N8 -179.9(13)
N7 C27 C32 C31 -180.0(12)
C28 C27 C32 C31 5(2)
C26 N8 C32 C27 3.2(19)
C26 N8 C32 C31 176(2)
C30 C31 C32 C27 -5(2)
C30 C31 C32 N8 -177(2)
Ni5 O3 C33 C41 -5.1(18)
Ni1 O3 C33 C41 -173.9(10)
Ni5 O3 C33 C34 176.5(7)
Ni1 O3 C33 C34 7.7(13)
C40 N10 C34 N9 -2.6(14)
Cu2 N10 C34 N9 178.1(6)
C40 N10 C34 C33 179.6(11)
Cu2 N10 C34 C33 0(2)
C35 N9 C34 N10 2.2(12)
Ni1 N9 C34 N10 175.8(7)
C35 N9 C34 C33 -179.6(10)
Ni1 N9 C34 C33 -6.1(13)
O3 C33 C34 N10 176.2(12)
C41 C33 C34 N10 -2(2)
O3 C33 C34 N9 -1.3(16)
C41 C33 C34 N9 -179.9(10)
C34 N9 C35 C40 -1.3(12)
Ni1 N9 C35 C40 -172.0(7)
C34 N9 C35 C36 178.5(11)
Ni1 N9 C35 C36 7.8(18)
N9 C35 C36 C37 175.8(11)
C40 C35 C36 C37 -4.3(15)
C35 C36 C37 C38 3.1(17)
C36 C37 C38 C39 -0.3(18)
C37 C38 C39 C40 -1.4(18)
C34 N10 C40 C39 178.0(13)
Cu2 N10 C40 C39 -2.5(17)
C34 N10 C40 C35 1.6(12)
Cu2 N10 C40 C35 -178.9(6)
C38 C39 C40 N10 -175.7(12)
C38 C39 C40 C35 0.1(17)
N9 C35 C40 N10 -0.1(11)
C36 C35 C40 N10 -180.0(9)
N9 C35 C40 C39 -177.3(10)
C36 C35 C40 C39 2.8(16)
O3 C33 C41 C42 1(2)
C34 C33 C41 C42 179.6(12)
C43 N11 C42 N12 -3.0(16)
Ni5 N11 C42 N12 -176.4(7)
C43 N11 C42 C41 175.3(13)
Ni5 N11 C42 C41 2(2)
C48 N12 C42 N11 3.8(16)
C48 N12 C42 C41 -174.5(13)
C33 C41 C42 N11 0(2)
C33 C41 C42 N12 178.3(13)
C42 N11 C43 C44 -177.6(17)
Ni5 N11 C43 C44 -5(2)
C42 N11 C43 C48 1.1(16)
Ni5 N11 C43 C48 174.0(9)
N11 C43 C44 C45 177.7(15)
C48 C43 C44 C45 -1(3)
C43 C44 C45 C46 5(3)
C44 C45 C46 C47 -5(3)
C45 C46 C47 C48 2(3)
C42 N12 C48 C43 -3.1(16)
C42 N12 C48 C47 -179.7(17)
C44 C43 C48 N12 -179.9(14)
N11 C43 C48 N12 1.2(17)
C44 C43 C48 C47 -3(2)
N11 C43 C48 C47 178.4(13)
C46 C47 C48 N12 178.6(18)
C46 C47 C48 C43 2(3)
Ni4 O4 C49 C57 -9.6(17)
Ni2 O4 C49 C57 -172.4(9)
Ni4 O4 C49 C50 175.5(8)
Ni2 O4 C49 C50 12.7(14)
C51 N13 C50 N14 -1.6(19)
Ni2 N13 C50 N14 177.4(10)
C51 N13 C50 C49 -178.8(12)
Ni2 N13 C50 C49 0.2(18)
C56 N14 C50 N13 2.7(19)
C56 N14 C50 C49 179.7(13)
O4 C49 C50 N13 -9.4(19)
C57 C49 C50 N13 176.0(13)
O4 C49 C50 N14 173.5(13)
C57 C49 C50 N14 -1(2)
C50 N13 C51 C52 -177.5(16)
Ni2 N13 C51 C52 4(3)
C50 N13 C51 C56 -0.2(16)
Ni2 N13 C51 C56 -178.7(11)
N13 C51 C52 C53 177.5(14)
C56 C51 C52 C53 0(2)
C51 C52 C53 C54 1(3)
C52 C53 C54 C55 -4(3)
C53 C54 C55 C56 4(3)
C50 N14 C56 C51 -2.4(15)
C50 N14 C56 C55 177.4(15)
C52 C51 C56 N14 179.4(12)
N13 C51 C56 N14 1.7(16)
C52 C51 C56 C55 0(2)
N13 C51 C56 C55 -178.1(13)
C54 C55 C56 N14 178.8(15)
C54 C55 C56 C51 -1(2)
O4 C49 C57 C58 6(2)
C50 C49 C57 C58 -179.0(12)
C64 N16 C58 N15 0.9(14)
C64 N16 C58 C57 -173.6(12)
C59 N15 C58 N16 -0.8(13)
Ni4 N15 C58 N16 -177.8(7)
C59 N15 C58 C57 174.0(11)
Ni4 N15 C58 C57 -3.0(16)
C49 C57 C58 N16 173.7(13)
C49 C57 C58 N15 0(2)
C58 N15 C59 C60 -178.4(16)
Ni4 N15 C59 C60 -2(2)
C58 N15 C59 C64 0.4(13)
Ni4 N15 C59 C64 177.3(8)
C64 C59 C60 C61 0(2)
N15 C59 C60 C61 179.1(14)
C59 C60 C61 C62 0(3)
C60 C61 C62 C63 0(4)
C61 C62 C63 C64 -1(4)
C62 C63 C64 N16 -179.0(19)
C62 C63 C64 C59 1(3)
C58 N16 C64 C63 179.2(17)
C58 N16 C64 C59 -0.6(15)
C60 C59 C64 C63 -1(2)
N15 C59 C64 C63 -179.7(14)
C60 C59 C64 N16 179.2(13)
N15 C59 C64 N16 0.1(14)
Ni5 O5 C65 C73 -12(2)
Ni2 O5 C65 C73 -172.7(11)
Ni5 O5 C65 C66 170.0(7)
Ni2 O5 C65 C66 8.9(13)
C67 N17 C66 N18 0.4(16)
Ni2 N17 C66 N18 170.2(8)
C67 N17 C66 C65 -178.3(11)
Ni2 N17 C66 C65 -8.4(16)
C72 N18 C66 N17 -0.3(16)
C72 N18 C66 C65 178.3(12)
O5 C65 C66 N17 -0.7(18)
C73 C65 C66 N17 -179.1(13)
O5 C65 C66 N18 -179.2(12)
C73 C65 C66 N18 2(2)
C66 N17 C67 C68 -179.7(14)
Ni2 N17 C67 C68 16(3)
C66 N17 C67 C72 -0.2(16)
Ni2 N17 C67 C72 -164.8(12)
N17 C67 C68 C69 178.9(13)
C72 C67 C68 C69 -1(2)
C67 C68 C69 C70 3(2)
C68 C69 C70 C71 -5(3)
C69 C70 C71 C72 3(2)
C66 N18 C72 C67 0.2(15)
C66 N18 C72 C71 -178.9(15)
N17 C67 C72 N18 0.0(17)
C68 C67 C72 N18 179.6(12)
N17 C67 C72 C71 179.3(12)
C68 C67 C72 C71 -1(2)
C70 C71 C72 N18 179.1(15)
C70 C71 C72 C67 0(2)
O5 C65 C73 C74 3(2)
C66 C65 C73 C74 -178.7(12)
C75 N19 C74 N20 -0.9(16)
Ni5 N19 C74 N20 -180.0(9)
C75 N19 C74 C73 179.9(12)
Ni5 N19 C74 C73 1(2)
C80 N20 C74 N19 1.0(18)
C80 N20 C74 C73 -179.8(12)
C65 C73 C74 N19 3(2)
C65 C73 C74 N20 -176.3(15)
C74 N19 C75 C80 0.5(15)
Ni5 N19 C75 C80 179.4(9)
C74 N19 C75 C76 -176.6(13)
Ni5 N19 C75 C76 2.3(19)
C80 C75 C76 C77 1.5(19)
N19 C75 C76 C77 178.3(12)
C75 C76 C77 C78 1(2)
C76 C77 C78 C79 -3(2)
C77 C78 C79 C80 3(3)
C76 C75 C80 N20 177.6(11)
N19 C75 C80 N20 0.1(16)
C76 C75 C80 C79 -2(2)
N19 C75 C80 C79 -179.5(14)
C74 N20 C80 C75 -0.7(17)
C74 N20 C80 C79 178.9(16)
C78 C79 C80 C75 0(3)
C78 C79 C80 N20 -179.8(16)
Ni3 O6 C81 C89 -13(2)
Ni2 O6 C81 C89 -177.2(15)
Ni3 O6 C81 C82 172.2(8)
Ni2 O6 C81 C82 7.5(14)
C83 N21 C82 N22 1.2(16)
Ni2 N21 C82 N22 179.3(8)
C83 N21 C82 C81 -179.0(14)
Ni2 N21 C82 C81 -1.0(19)
C88 N22 C82 N21 1.5(18)
C88 N22 C82 C81 -178.2(16)
C89 C81 C82 N21 180.0(16)
O6 C81 C82 N21 -4(2)
C89 C81 C82 N22 0(3)
O6 C81 C82 N22 175.4(14)
C82 N21 C83 C88 -3.5(18)
Ni2 N21 C83 C88 179.4(11)
C82 N21 C83 C84 -175.8(17)
Ni2 N21 C83 C84 7(3)
C88 C83 C84 C85 7(3)
N21 C83 C84 C85 178(2)
C83 C84 C85 C86 -7(4)
C84 C85 C86 C87 6(5)
C85 C86 C87 C88 -5(4)
C82 N22 C88 C83 -4(2)
C82 N22 C88 C87 179.6(19)
C84 C83 C88 N22 177.1(16)
N21 C83 C88 N22 4(2)
C84 C83 C88 C87 -6(3)
N21 C83 C88 C87 -178.3(14)
C86 C87 C88 N22 -179(2)
C86 C87 C88 C83 4(3)
O6 C81 C89 C90 7(3)
C82 C81 C89 C90 -177.9(15)
C81 C89 C90 N23 -1(3)
C81 C89 C90 N24 179.0(15)
C91 N23 C90 C89 176.4(16)
Ni3 N23 C90 C89 1(2)
C91 N23 C90 N24 -3.3(16)
Ni3 N23 C90 N24 -178.7(9)
C96 N24 C90 C89 -176.6(16)
C96 N24 C90 N23 3.1(18)
C90 N23 C91 C92 -175.3(14)
Ni3 N23 C91 C92 0(2)
C90 N23 C91 C96 2.3(16)
Ni3 N23 C91 C96 177.4(10)
N23 C91 C92 C93 179.7(14)
C96 C91 C92 C93 2(2)
C91 C92 C93 C94 0(2)
C92 C93 C94 C95 0(2)
C93 C94 C95 C96 -2(3)
C90 N24 C96 C95 -179.2(18)
C90 N24 C96 C91 -1.5(18)
C94 C95 C96 N24 -178.2(17)
C94 C95 C96 C91 5(3)
N23 C91 C96 N24 -0.4(18)
C92 C91 C96 N24 177.5(13)
N23 C91 C96 C95 177.5(15)
C92 C91 C96 C95 -5(2)
